data_4023655
loop_
_publ_author_name
'Jian-Min Zhao'
'Qian-Shou Zong'
'Tao Han'
'Jun-Feng Xiang'
'Chuan-Feng Chen'

_publ_section_title
;
 Guest-Dependent Complexation of Triptycene-Based Macrotricyclic
 Host with Paraquat Derivatives and Secondary Ammonium Salts:
 A Chemically Controlled Complexation Process
;
_journal_name_full 'Journal of Organic Chemistry'
_journal_page_first 6800
_journal_page_last 6806
_journal_paper_doi 10.1021/jo801170t
_journal_volume 73
_journal_year 2008
_chemical_formula_moiety 'C83.75 H98.50 Cl1.50 F12 N2 O18.50 P2'
_chemical_formula_sum 'C83.75 H98.5 Cl1.5 F12 N2 O18.5 P2'
_chemical_formula_weight 1772.26
_chemical_name_systematic
; 
 ? 
;
_space_group_IT_number 9
_symmetry_cell_setting monoclinic
_symmetry_space_group_name_Hall 'C -2yc'
_symmetry_space_group_name_H-M 'C 1 c 1'
_atom_sites_solution_hydrogens geom
_atom_sites_solution_primary direct
_atom_sites_solution_secondary difmap
_audit_creation_method SHELXL-97
_cell_angle_alpha 90.00
_cell_angle_beta 102.773(7)
_cell_angle_gamma 90.00
_cell_formula_units_Z 4
_cell_length_a 15.672(10)
_cell_length_b 21.972(13)
_cell_length_c 26.858(17)
_cell_measurement_reflns_used 8154
_cell_measurement_temperature 113(2)
_cell_measurement_theta_max 27.1
_cell_measurement_theta_min 1.9
_cell_volume 9019(10)
_computing_cell_refinement CrystalClear
_computing_data_collection CrystalClear
_computing_data_reduction CrystalClear
_computing_publication_material 'CrystalStructure 3.7.0'
_computing_structure_refinement 'SHELXL-97 (Sheldrick, 1997)'
_computing_structure_solution 'SHELXS-97 (Sheldrick, 1990)'
_diffrn_ambient_temperature 113(2)
_diffrn_detector_area_resol_mean 7.31
_diffrn_measured_fraction_theta_full 0.997
_diffrn_measured_fraction_theta_max 0.997
_diffrn_measurement_device_type 'Rigaku Saturn'
_diffrn_measurement_method \w
_diffrn_radiation_monochromator confocal
_diffrn_radiation_source 'rotating anode'
_diffrn_radiation_type MoK\a
_diffrn_radiation_wavelength 0.71070
_diffrn_reflns_av_R_equivalents 0.0592
_diffrn_reflns_av_sigmaI/netI 0.1488
_diffrn_reflns_limit_h_max 18
_diffrn_reflns_limit_h_min -18
_diffrn_reflns_limit_k_max 26
_diffrn_reflns_limit_k_min -26
_diffrn_reflns_limit_l_max 31
_diffrn_reflns_limit_l_min -31
_diffrn_reflns_number 33543
_diffrn_reflns_theta_full 25.00
_diffrn_reflns_theta_max 25.00
_diffrn_reflns_theta_min 1.85
_diffrn_standards_decay_% 0
_diffrn_standards_interval_count 0
_diffrn_standards_interval_time 0
_diffrn_standards_number 0
_exptl_absorpt_coefficient_mu 0.183
_exptl_absorpt_correction_T_max 0.9820
_exptl_absorpt_correction_T_min 0.9609
_exptl_absorpt_correction_type multi-scan
_exptl_absorpt_process_details crystalclear
_exptl_crystal_colour colorless
_exptl_crystal_density_diffrn 1.305
_exptl_crystal_density_method 'not measured'
_exptl_crystal_description prism
_exptl_crystal_F_000 3706
_exptl_crystal_size_max 0.22
_exptl_crystal_size_mid 0.20
_exptl_crystal_size_min 0.10
_refine_diff_density_max 0.716
_refine_diff_density_min -0.359
_refine_diff_density_rms 0.105
_refine_ls_abs_structure_details 'Flack H D (1983), Acta Cryst. A39, 876-881'
_refine_ls_abs_structure_Flack 0.2(2)
_refine_ls_extinction_coef 0.0161(14)
_refine_ls_extinction_expression Fc^*^=kFc[1+0.001xFc^2^\l^3^/sin(2\q)]^-1/4^
_refine_ls_extinction_method SHELXL
_refine_ls_goodness_of_fit_ref 1.223
_refine_ls_hydrogen_treatment constr
_refine_ls_matrix_type full
_refine_ls_number_parameters 1360
_refine_ls_number_reflns 14396
_refine_ls_number_restraints 684
_refine_ls_restrained_S_all 1.224
_refine_ls_R_factor_all 0.1503
_refine_ls_R_factor_gt 0.1305
_refine_ls_shift/su_max 0.005
_refine_ls_shift/su_mean 0.001
_refine_ls_structure_factor_coef Fsqd
_refine_ls_weighting_details 'calc w=1/[\s^2^(Fo^2^)+(0.2000P)^2^+0.0000P] where P=(Fo^2^+2Fc^2^)/3'
_refine_ls_weighting_scheme calc
_refine_ls_wR_factor_gt 0.3398
_refine_ls_wR_factor_ref 0.3638
_reflns_number_gt 10123
_reflns_number_total 14396
_reflns_threshold_expression >2sigma(I)
_cod_data_source_file jo801170t_si_003.cif
_cod_data_source_block shelxl
_cod_original_formula_sum 'C83.75 H98.50 Cl1.50 F12 N2 O18.50 P2'
_cod_database_code 4023655

loop_
_symmetry_equiv_pos_as_xyz
'x, y, z'
'x, -y, z+1/2'
'x+1/2, y+1/2, z'
'x+1/2, -y+1/2, z+1/2'

loop_
_atom_site_label
_atom_site_type_symbol
_atom_site_fract_x
_atom_site_fract_y
_atom_site_fract_z
_atom_site_U_iso_or_equiv
_atom_site_adp_type
_atom_site_occupancy
_atom_site_symmetry_multiplicity
_atom_site_calc_flag
_atom_site_refinement_flags
_atom_site_disorder_assembly
_atom_site_disorder_group
O1 O 0.0342(3) 0.1527(2) 0.2235(2) 0.0628(12) Uani 1 1 d . . .
O2 O 0.2190(4) 0.1326(3) 0.2271(2) 0.0663(13) Uani 1 1 d . . .
O3 O 0.4042(4) 0.1338(3) 0.2672(2) 0.0730(15) Uani 1 1 d . . .
O4 O 0.4282(5) 0.1385(7) 0.3767(3) 0.179(6) Uani 1 1 d . . .
O5 O 0.3263(4) 0.0637(5) 0.4103(3) 0.106(3) Uani 1 1 d . . .
O6 O 0.1775(5) -0.0063(3) 0.3532(3) 0.102(2) Uani 1 1 d . . .
O7 O 0.0068(4) -0.0413(3) 0.2960(3) 0.0875(18) Uani 1 1 d . . .
O8 O -0.0658(4) 0.0772(2) 0.2547(3) 0.0719(14) Uani 1 1 d . . .
O9 O -0.0187(4) 0.4197(3) 0.4633(2) 0.0713(15) Uani 1 1 d . . .
O10 O 0.1285(4) 0.4884(3) 0.5224(2) 0.0687(14) Uani 1 1 d . . .
O11 O 0.3005(5) 0.5206(3) 0.5782(3) 0.0903(19) Uani 1 1 d . . .
O12 O 0.3825(6) 0.4124(4) 0.5904(5) 0.140(4) Uani 1 1 d . . .
O13 O 0.2740(4) 0.3426(3) 0.6350(3) 0.0870(18) Uani 1 1 d . . .
O14 O 0.0949(4) 0.3654(3) 0.6430(2) 0.0769(15) Uani 1 1 d . . .
O15 O -0.0877(4) 0.3569(3) 0.6043(2) 0.0820(17) Uani 1 1 d . . .
O16 O -0.1186(5) 0.3356(5) 0.4991(2) 0.108(3) Uani 1 1 d . . .
C1 C -0.1176(5) 0.3297(3) 0.2865(3) 0.0526(15) Uani 1 1 d . . .
C2 C -0.0983(5) 0.2622(3) 0.2787(3) 0.0567(16) Uani 1 1 d . . .
C3 C -0.0364(5) 0.2409(3) 0.2531(3) 0.0576(16) Uani 1 1 d . . .
H3A H -0.0013 0.2690 0.2397 0.069 Uiso 1 1 calc R . .
C4 C -0.0255(5) 0.1786(3) 0.2468(3) 0.0567(16) Uani 1 1 d . . .
C5 C -0.0795(5) 0.1370(4) 0.2654(3) 0.0661(19) Uani 1 1 d . . .
C6 C -0.1427(5) 0.1583(4) 0.2908(3) 0.0676(19) Uani 1 1 d . . .
H6A H -0.1794 0.1304 0.3033 0.081 Uiso 1 1 calc R . .
C7 C -0.1514(5) 0.2220(3) 0.2977(3) 0.0547(15) Uani 1 1 d . . .
C8 C -0.2194(5) 0.2521(4) 0.3223(3) 0.0604(17) Uani 1 1 d . . .
C9 C -0.1682(6) 0.2937(4) 0.3635(3) 0.0636(18) Uani 1 1 d . . .
C10 C -0.1692(6) 0.2933(4) 0.4145(3) 0.0690(19) Uani 1 1 d . . .
H10A H -0.2032 0.2640 0.4274 0.083 Uiso 1 1 calc R . .
C11 C -0.1195(5) 0.3365(4) 0.4478(3) 0.071(2) Uani 1 1 d . . .
C12 C -0.0628(5) 0.3783(4) 0.4284(3) 0.069(2) Uani 1 1 d . . .
C13 C -0.0601(5) 0.3765(4) 0.3769(3) 0.0588(17) Uani 1 1 d . . .
H13A H -0.0222 0.4028 0.3637 0.071 Uiso 1 1 calc R . .
C14 C -0.1129(5) 0.3364(3) 0.3458(3) 0.0536(15) Uani 1 1 d . . .
C15 C -0.0584(5) 0.3749(4) 0.2681(3) 0.0632(18) Uani 1 1 d . . .
H15A H 0.0022 0.3683 0.2865 0.095 Uiso 1 1 calc R . .
H15B H -0.0763 0.4164 0.2744 0.095 Uiso 1 1 calc R . .
H15C H -0.0627 0.3692 0.2314 0.095 Uiso 1 1 calc R . .
C16 C -0.2798(6) 0.2059(4) 0.3426(4) 0.079(2) Uani 1 1 d . . .
H16A H -0.3112 0.1808 0.3143 0.119 Uiso 1 1 calc R . .
H16B H -0.3220 0.2283 0.3576 0.119 Uiso 1 1 calc R . .
H16C H -0.2439 0.1798 0.3686 0.119 Uiso 1 1 calc R . .
C17 C -0.2145(5) 0.3356(3) 0.2624(3) 0.0587(16) Uani 1 1 d . . .
C18 C -0.2516(5) 0.3744(3) 0.2208(3) 0.0595(17) Uani 1 1 d . . .
H18A H -0.2158 0.4023 0.2076 0.071 Uiso 1 1 calc R . .
C19 C -0.3398(6) 0.3710(5) 0.1999(3) 0.078(2) Uani 1 1 d . . .
H19A H -0.3640 0.3959 0.1714 0.094 Uiso 1 1 calc R . .
C20 C -0.3939(5) 0.3329(4) 0.2189(4) 0.075(2) Uani 1 1 d . . .
H20A H -0.4550 0.3332 0.2047 0.091 Uiso 1 1 calc R . .
C21 C -0.3583(6) 0.2925(4) 0.2602(3) 0.0675(19) Uani 1 1 d . . .
H21A H -0.3951 0.2651 0.2731 0.081 Uiso 1 1 calc R . .
C22 C -0.2712(5) 0.2941(3) 0.2805(3) 0.0568(16) Uani 1 1 d . . .
C23 C 0.0901(5) 0.1934(4) 0.2025(3) 0.0618(17) Uani 1 1 d . . .
H23A H 0.1204 0.2219 0.2292 0.074 Uiso 1 1 calc R . .
H23B H 0.0545 0.2175 0.1743 0.074 Uiso 1 1 calc R . .
C24 C 0.1568(5) 0.1553(4) 0.1829(3) 0.069(2) Uani 1 1 d . . .
H24A H 0.1275 0.1210 0.1620 0.082 Uiso 1 1 calc R . .
H24B H 0.1871 0.1804 0.1615 0.082 Uiso 1 1 calc R . .
C25 C 0.2778(5) 0.0893(5) 0.2131(4) 0.081(3) Uani 1 1 d . . .
H25A H 0.3003 0.1048 0.1838 0.097 Uiso 1 1 calc R . .
H25B H 0.2469 0.0504 0.2029 0.097 Uiso 1 1 calc R . .
C26 C 0.3537(6) 0.0792(5) 0.2593(4) 0.091(3) Uani 1 1 d . . .
H26A H 0.3308 0.0698 0.2900 0.109 Uiso 1 1 calc R . .
H26B H 0.3904 0.0448 0.2528 0.109 Uiso 1 1 calc R . .
C27 C 0.4874(6) 0.1286(5) 0.3018(3) 0.083(3) Uani 1 1 d . . .
H27A H 0.5274 0.1597 0.2931 0.100 Uiso 1 1 calc R . .
H27B H 0.5124 0.0880 0.2976 0.100 Uiso 1 1 calc R . .
C28 C 0.4823(8) 0.1361(11) 0.3539(4) 0.174(9) Uani 1 1 d . . .
H28A H 0.5208 0.1033 0.3715 0.209 Uiso 1 1 calc R . .
H28B H 0.5153 0.1742 0.3639 0.209 Uiso 1 1 calc R . .
C29 C 0.2801(7) 0.0144(6) 0.4294(5) 0.103(4) Uani 1 1 d . . .
H29A H 0.2297 0.0313 0.4415 0.123 Uiso 1 1 calc R . .
H29B H 0.3198 -0.0053 0.4588 0.123 Uiso 1 1 calc R . .
C30 C 0.2483(9) -0.0320(6) 0.3890(6) 0.139(6) Uani 1 1 d . . .
H30A H 0.2959 -0.0434 0.3719 0.167 Uiso 1 1 calc R . .
H30B H 0.2289 -0.0690 0.4043 0.167 Uiso 1 1 calc R . .
C31 C 0.1645(6) -0.0367(5) 0.3058(4) 0.091(3) Uani 1 1 d . . .
H31A H 0.1639 -0.0813 0.3108 0.109 Uiso 1 1 calc R . .
H31B H 0.2119 -0.0265 0.2882 0.109 Uiso 1 1 calc R . .
C32 C 0.0763(6) -0.0150(5) 0.2745(4) 0.082(3) Uani 1 1 d . . .
H32A H 0.0733 0.0300 0.2754 0.098 Uiso 1 1 calc R . .
H32B H 0.0692 -0.0279 0.2385 0.098 Uiso 1 1 calc R . .
C33 C -0.0801(6) -0.0301(3) 0.2658(4) 0.074(2) Uani 1 1 d . . .
H33A H -0.1203 -0.0620 0.2730 0.089 Uiso 1 1 calc R . .
H33B H -0.0792 -0.0324 0.2291 0.089 Uiso 1 1 calc R . .
C34 C -0.1146(5) 0.0330(3) 0.2775(4) 0.073(2) Uani 1 1 d . . .
H34A H -0.1781 0.0364 0.2624 0.088 Uiso 1 1 calc R . .
H34B H -0.1048 0.0394 0.3148 0.088 Uiso 1 1 calc R . .
C35 C 0.5349(6) 0.2287(5) 0.5489(3) 0.079(2) Uani 1 1 d . . .
C36 C 0.4810(5) 0.1859(4) 0.5106(3) 0.072(2) Uani 1 1 d . . .
C37 C 0.4835(5) 0.1816(5) 0.4568(3) 0.080(2) Uani 1 1 d . . .
H37A H 0.5222 0.2067 0.4432 0.095 Uiso 1 1 calc R . .
C38 C 0.4304(5) 0.1415(6) 0.4261(3) 0.085(3) Uani 1 1 d . . .
C39 C 0.3762(5) 0.1054(5) 0.4447(3) 0.086(3) Uani 1 1 d . . .
C40 C 0.3716(5) 0.1047(4) 0.4977(3) 0.0629(18) Uani 1 1 d . . .
H40A H 0.3342 0.0775 0.5102 0.075 Uiso 1 1 calc R . .
C41 C 0.4259(6) 0.1470(4) 0.5301(3) 0.070(2) Uani 1 1 d . . .
C42 C 0.4262(6) 0.1558(4) 0.5864(3) 0.071(2) Uani 1 1 d . . .
C43 C 0.4103(6) 0.2249(4) 0.5924(3) 0.072(2) Uani 1 1 d . . .
C44 C 0.3476(6) 0.2510(4) 0.6140(3) 0.077(2) Uani 1 1 d . . .
H44A H 0.3097 0.2258 0.6280 0.092 Uiso 1 1 calc R . .
C45 C 0.3389(7) 0.3131(4) 0.6156(4) 0.081(3) Uani 1 1 d . . .
C46 C 0.3942(6) 0.3507(4) 0.5967(4) 0.087(3) Uani 1 1 d . . .
C47 C 0.4596(6) 0.3257(5) 0.5743(4) 0.084(3) Uani 1 1 d . . .
H47A H 0.4981 0.3519 0.5616 0.101 Uiso 1 1 calc R . .
C48 C 0.4686(5) 0.2626(4) 0.5706(4) 0.079(2) Uani 1 1 d . . .
C49 C 0.5956(7) 0.2715(6) 0.5297(4) 0.106(4) Uani 1 1 d . . .
H49A H 0.6378 0.2479 0.5156 0.158 Uiso 1 1 calc R . .
H49B H 0.6269 0.2967 0.5580 0.158 Uiso 1 1 calc R . .
H49C H 0.5615 0.2976 0.5030 0.158 Uiso 1 1 calc R . .
C50 C 0.3664(7) 0.1151(4) 0.6073(3) 0.073(2) Uani 1 1 d . . .
H50A H 0.3817 0.0725 0.6026 0.110 Uiso 1 1 calc R . .
H50B H 0.3058 0.1225 0.5892 0.110 Uiso 1 1 calc R . .
H50C H 0.3725 0.1234 0.6438 0.110 Uiso 1 1 calc R . .
C51 C 0.5811(6) 0.1879(4) 0.5938(4) 0.079(2) Uani 1 1 d . . .
C52 C 0.6711(7) 0.1879(6) 0.6156(5) 0.108(4) Uani 1 1 d . . .
H52A H 0.7088 0.2135 0.6016 0.130 Uiso 1 1 calc R . .
C53 C 0.7061(9) 0.1511(7) 0.6572(4) 0.106(4) Uani 1 1 d . . .
H53A H 0.7674 0.1508 0.6712 0.127 Uiso 1 1 calc R . .
C54 C 0.6495(10) 0.1141(7) 0.6784(4) 0.116(5) Uani 1 1 d . . .
H54A H 0.6729 0.0899 0.7076 0.139 Uiso 1 1 calc R . .
C55 C 0.5555(7) 0.1125(5) 0.6563(4) 0.088(3) Uani 1 1 d . . .
H55A H 0.5171 0.0869 0.6698 0.105 Uiso 1 1 calc R . .
C56 C 0.5248(6) 0.1507(4) 0.6142(3) 0.072(2) Uani 1 1 d . . .
C57 C 0.0227(5) 0.4669(4) 0.4433(3) 0.0659(19) Uani 1 1 d . . .
H57A H -0.0190 0.4872 0.4151 0.079 Uiso 1 1 calc R . .
H57B H 0.0720 0.4508 0.4297 0.079 Uiso 1 1 calc R . .
C58 C 0.0566(7) 0.5125(4) 0.4864(4) 0.079(2) Uani 1 1 d . . .
H58A H 0.0746 0.5505 0.4718 0.095 Uiso 1 1 calc R . .
H58B H 0.0090 0.5227 0.5039 0.095 Uiso 1 1 calc R . .
C59 C 0.1477(7) 0.5217(5) 0.5687(3) 0.080(2) Uani 1 1 d . . .
H59A H 0.0990 0.5173 0.5864 0.096 Uiso 1 1 calc R . .
H59B H 0.1538 0.5654 0.5612 0.096 Uiso 1 1 calc R . .
C60 C 0.2297(7) 0.4994(5) 0.6022(4) 0.086(3) Uani 1 1 d . . .
H60A H 0.2369 0.5164 0.6370 0.103 Uiso 1 1 calc R . .
H60B H 0.2295 0.4545 0.6043 0.103 Uiso 1 1 calc R . .
C61 C 0.3856(6) 0.5142(4) 0.6088(5) 0.084(3) Uani 1 1 d . . .
H61A H 0.3900 0.5381 0.6405 0.101 Uiso 1 1 calc R . .
H61B H 0.4283 0.5311 0.5903 0.101 Uiso 1 1 calc R . .
C62 C 0.4090(10) 0.4492(6) 0.6226(9) 0.198(12) Uani 1 1 d . . .
H62A H 0.4735 0.4460 0.6323 0.237 Uiso 1 1 calc R . .
H62B H 0.3863 0.4387 0.6531 0.237 Uiso 1 1 calc R . .
C63 C 0.2282(6) 0.3082(4) 0.6651(3) 0.076(2) Uani 1 1 d . . .
H63A H 0.2700 0.2895 0.6941 0.092 Uiso 1 1 calc R . .
H63B H 0.1948 0.2753 0.6443 0.092 Uiso 1 1 calc R . .
C64 C 0.1665(7) 0.3500(4) 0.6847(3) 0.080(2) Uani 1 1 d . . .
H64A H 0.1442 0.3295 0.7121 0.095 Uiso 1 1 calc R . .
H64B H 0.1978 0.3874 0.6990 0.095 Uiso 1 1 calc R . .
C65 C 0.0322(6) 0.4041(5) 0.6577(4) 0.080(2) Uani 1 1 d . . .
H65A H 0.0594 0.4438 0.6692 0.096 Uiso 1 1 calc R . .
H65B H 0.0113 0.3856 0.6865 0.096 Uiso 1 1 calc R . .
C66 C -0.0415(6) 0.4133(5) 0.6144(3) 0.075(2) Uani 1 1 d . . .
H66A H -0.0809 0.4452 0.6225 0.090 Uiso 1 1 calc R . .
H66B H -0.0202 0.4263 0.5841 0.090 Uiso 1 1 calc R . .
C67 C -0.1707(6) 0.3619(7) 0.5716(4) 0.106(4) Uani 1 1 d . . .
H67A H -0.1978 0.4001 0.5801 0.127 Uiso 1 1 calc R . .
H67B H -0.2071 0.3279 0.5793 0.127 Uiso 1 1 calc R . .
C68 C -0.1750(7) 0.3617(10) 0.5182(4) 0.178(9) Uani 1 1 d . . .
H68A H -0.2323 0.3438 0.5017 0.214 Uiso 1 1 calc R . .
H68B H -0.1765 0.4048 0.5073 0.214 Uiso 1 1 calc R . .
P1 P 0.6363(6) 0.4894(3) 0.0684(3) 0.080(3) Uani 0.476(14) 1 d PD A 1
F1 F 0.5463(6) 0.4825(6) 0.0293(5) 0.100(5) Uani 0.476(14) 1 d PD A 1
F2 F 0.6288(10) 0.5604(4) 0.0640(6) 0.138(10) Uani 0.476(14) 1 d PD A 1
F3 F 0.6853(9) 0.4880(7) 0.0235(5) 0.176(12) Uani 0.476(14) 1 d PD A 1
F4 F 0.6444(8) 0.4188(3) 0.0731(6) 0.118(6) Uani 0.476(14) 1 d PD A 1
F5 F 0.5873(8) 0.4905(6) 0.1131(4) 0.126(6) Uani 0.476(14) 1 d PD A 1
F6 F 0.7261(7) 0.4959(6) 0.1073(5) 0.098(5) Uani 0.476(14) 1 d PD A 1
P1' P 0.6388(7) 0.5006(4) 0.0517(4) 0.096(3) Uani 0.524(14) 1 d PD A 2
F1' F 0.5453(8) 0.4941(7) 0.0156(6) 0.186(13) Uani 0.524(14) 1 d PD A 2
F2' F 0.6079(12) 0.5604(5) 0.0745(6) 0.203(16) Uani 0.524(14) 1 d PD A 2
F3' F 0.6688(13) 0.5393(6) 0.0100(6) 0.197(12) Uani 0.524(14) 1 d PD A 2
F4' F 0.6678(8) 0.4410(5) 0.0287(6) 0.118(5) Uani 0.524(14) 1 d PD A 2
F5' F 0.6062(12) 0.4626(6) 0.0932(6) 0.163(9) Uani 0.524(14) 1 d PD A 2
F6' F 0.7307(9) 0.5070(8) 0.0876(7) 0.25(2) Uani 0.524(14) 1 d PD A 2
P2 P 0.1793(2) 0.49308(14) 0.33542(16) 0.0964(8) Uani 1 1 d D . .
F7 F 0.0839(4) 0.4809(3) 0.3079(4) 0.202(6) Uani 1 1 d D . .
F8 F 0.1804(6) 0.4367(3) 0.3697(3) 0.187(5) Uani 1 1 d D . .
F9 F 0.2160(7) 0.4558(3) 0.2956(3) 0.182(5) Uani 1 1 d D . .
F10 F 0.1804(4) 0.5532(2) 0.3027(3) 0.117(2) Uani 1 1 d D . .
F11 F 0.1463(5) 0.5340(4) 0.3755(3) 0.166(4) Uani 1 1 d D . .
F12 F 0.2778(4) 0.5074(5) 0.3636(3) 0.196(6) Uani 1 1 d D . .
O17 O -0.0828(15) 0.2038(13) 0.6113(11) 0.234(10) Uani 0.604(9) 1 d PDU B 1
H17A H -0.1045 0.2238 0.6321 0.351 Uiso 0.604(9) 1 calc PR B 1
C69 C -0.0073(19) 0.2352(12) 0.6019(11) 0.190(7) Uani 0.604(9) 1 d PDU B 1
H69A H 0.0373 0.2389 0.6343 0.228 Uiso 0.604(9) 1 calc PR B 1
H69B H -0.0243 0.2768 0.5893 0.228 Uiso 0.604(9) 1 calc PR B 1
C70 C 0.0306(8) 0.2019(7) 0.5635(5) 0.160(6) Uani 0.604(9) 1 d PDU B 1
H70A H 0.0624 0.1657 0.5802 0.192 Uiso 0.604(9) 1 calc PR B 1
H70B H -0.0179 0.1872 0.5360 0.192 Uiso 0.604(9) 1 calc PR B 1
N1 N 0.0906(6) 0.2379(4) 0.5405(4) 0.129(4) Uani 0.604(9) 1 d PGDU B 1
C71 C 0.0821(6) 0.3007(4) 0.5359(4) 0.101(4) Uani 0.604(9) 1 d PGDU B 1
H71A H 0.0369 0.3210 0.5478 0.121 Uiso 0.604(9) 1 calc PR B 1
C72 C 0.1398(6) 0.3339(4) 0.5139(4) 0.095(4) Uani 0.604(9) 1 d PGDU B 1
H72A H 0.1340 0.3768 0.5108 0.114 Uiso 0.604(9) 1 calc PR B 1
C73 C 0.2059(5) 0.3042(4) 0.4965(2) 0.095(4) Uani 0.604(9) 1 d PGDU B 1
C74 C 0.2144(6) 0.2413(4) 0.5011(4) 0.108(4) Uani 0.604(9) 1 d PGDU B 1
H74A H 0.2597 0.2211 0.4893 0.130 Uiso 0.604(9) 1 calc PR B 1
C75 C 0.1568(7) 0.2082(4) 0.5231(4) 0.111(4) Uani 0.604(9) 1 d PGDU B 1
H75A H 0.1626 0.1652 0.5263 0.134 Uiso 0.604(9) 1 calc PR B 1
O18 O 0.5568(13) 0.3578(8) 0.4147(9) 0.175(6) Uani 0.604(9) 1 d PDU B 1
N2 N 0.3855(6) 0.4036(5) 0.4281(4) 0.136(4) Uani 0.604(9) 1 d PGDU B 1
C76 C 0.3630(8) 0.3441(5) 0.4130(5) 0.137(5) Uani 0.604(9) 1 d PGDU B 1
H76A H 0.3874 0.3255 0.3874 0.165 Uiso 0.604(9) 1 calc PR B 1
C77 C 0.3047(8) 0.3120(4) 0.4352(4) 0.126(5) Uani 0.604(9) 1 d PGDU B 1
H77A H 0.2893 0.2714 0.4249 0.151 Uiso 0.604(9) 1 calc PR B 1
C78 C 0.2690(4) 0.3393(4) 0.4726(3) 0.103(4) Uani 0.604(9) 1 d PGDU B 1
C79 C 0.2915(7) 0.3988(4) 0.4878(4) 0.102(4) Uani 0.604(9) 1 d PGDU B 1
H79A H 0.2671 0.4174 0.5133 0.122 Uiso 0.604(9) 1 calc PR B 1
C80 C 0.3498(7) 0.4309(4) 0.4655(4) 0.114(4) Uani 0.604(9) 1 d PGDU B 1
H80A H 0.3652 0.4715 0.4759 0.136 Uiso 0.604(9) 1 calc PR B 1
C81 C 0.4471(7) 0.4376(7) 0.4047(5) 0.150(5) Uani 0.604(9) 1 d PDU B 1
H81A H 0.4406 0.4817 0.4107 0.180 Uiso 0.604(9) 1 calc PR B 1
H81B H 0.4321 0.4308 0.3673 0.180 Uiso 0.604(9) 1 calc PR B 1
C82 C 0.5402(8) 0.4195(8) 0.4252(9) 0.162(6) Uani 0.604(9) 1 d PDU B 1
H82A H 0.5788 0.4460 0.4100 0.194 Uiso 0.604(9) 1 calc PR B 1
H82B H 0.5550 0.4260 0.4626 0.194 Uiso 0.604(9) 1 calc PR B 1
C83 C 0.619(2) 0.3504(14) 0.3834(14) 0.193(10) Uani 0.604(9) 1 d PDU B 1
H83A H 0.6269 0.3070 0.3775 0.290 Uiso 0.604(9) 1 calc PR B 1
H83B H 0.6749 0.3684 0.4005 0.290 Uiso 0.604(9) 1 calc PR B 1
H83C H 0.5974 0.3709 0.3506 0.290 Uiso 0.604(9) 1 calc PR B 1
O17' O -0.1909(17) 0.1573(19) 0.4937(12) 0.199(11) Uani 0.396(9) 1 d PDU B 2
H17B H -0.2407 0.1728 0.4834 0.299 Uiso 0.396(9) 1 calc PR B 2
C69' C -0.1445(10) 0.1905(12) 0.5365(11) 0.157(8) Uani 0.396(9) 1 d PDU B 2
H69C H -0.1778 0.1896 0.5638 0.189 Uiso 0.396(9) 1 calc PR B 2
H69D H -0.1393 0.2335 0.5265 0.189 Uiso 0.396(9) 1 calc PR B 2
C70' C -0.0543(9) 0.1648(10) 0.5568(7) 0.141(7) Uani 0.396(9) 1 d PDU B 2
H70C H -0.0416 0.1646 0.5946 0.170 Uiso 0.396(9) 1 calc PR B 2
H70D H -0.0522 0.1223 0.5451 0.170 Uiso 0.396(9) 1 calc PR B 2
N1' N 0.0129(7) 0.2014(7) 0.5392(5) 0.127(5) Uani 0.396(9) 1 d PGDU B 2
C71' C 0.0307(11) 0.2605(7) 0.5568(7) 0.111(6) Uani 0.396(9) 1 d PGDU B 2
H71B H -0.0002 0.2775 0.5802 0.134 Uiso 0.396(9) 1 calc PR B 2
C72' C 0.0937(10) 0.2948(6) 0.5403(6) 0.105(6) Uani 0.396(9) 1 d PGDU B 2
H72B H 0.1058 0.3352 0.5524 0.126 Uiso 0.396(9) 1 calc PR B 2
C73' C 0.1388(6) 0.2699(5) 0.5061(4) 0.106(5) Uani 0.396(9) 1 d PGDU B 2
C74' C 0.1210(10) 0.2108(6) 0.4884(6) 0.116(6) Uani 0.396(9) 1 d PGDU B 2
H74B H 0.1519 0.1938 0.4650 0.140 Uiso 0.396(9) 1 calc PR B 2
C75' C 0.0580(11) 0.1765(6) 0.5049(7) 0.124(6) Uani 0.396(9) 1 d PGDU B 2
H75B H 0.0458 0.1361 0.4929 0.148 Uiso 0.396(9) 1 calc PR B 2
O18' O 0.4911(17) 0.3405(10) 0.4137(9) 0.142(6) Uani 0.396(9) 1 d PDU B 2
C81' C 0.3979(9) 0.4165(7) 0.4395(6) 0.119(6) Uani 0.396(9) 1 d PDU B 2
H81C H 0.4489 0.4226 0.4683 0.143 Uiso 0.396(9) 1 calc PR B 2
H81D H 0.3727 0.4569 0.4285 0.143 Uiso 0.396(9) 1 calc PR B 2
C82' C 0.4270(13) 0.3858(12) 0.3957(7) 0.134(6) Uani 0.396(9) 1 d PDU B 2
H82C H 0.3758 0.3669 0.3727 0.161 Uiso 0.396(9) 1 calc PR B 2
H82D H 0.4515 0.4167 0.3759 0.161 Uiso 0.396(9) 1 calc PR B 2
N2' N 0.3315(6) 0.3784(6) 0.4565(4) 0.103(5) Uani 0.396(9) 1 d PGDU B 2
C76' C 0.3303(8) 0.3157(6) 0.4493(6) 0.096(5) Uani 0.396(9) 1 d PGDU B 2
H76B H 0.3721 0.2971 0.4334 0.115 Uiso 0.396(9) 1 calc PR B 2
C77' C 0.2679(8) 0.2803(5) 0.4653(6) 0.094(5) Uani 0.396(9) 1 d PGDU B 2
H77B H 0.2671 0.2374 0.4603 0.113 Uiso 0.396(9) 1 calc PR B 2
C78' C 0.2067(5) 0.3075(5) 0.4885(3) 0.094(5) Uani 0.396(9) 1 d PGDU B 2
C79' C 0.2079(8) 0.3701(5) 0.4958(6) 0.091(5) Uani 0.396(9) 1 d PGDU B 2
H79B H 0.1660 0.3887 0.5116 0.110 Uiso 0.396(9) 1 calc PR B 2
C80' C 0.2702(9) 0.4056(5) 0.4798(6) 0.096(5) Uani 0.396(9) 1 d PGDU B 2
H80B H 0.2710 0.4484 0.4847 0.116 Uiso 0.396(9) 1 calc PR B 2
C83' C 0.553(2) 0.331(2) 0.3831(15) 0.152(10) Uani 0.396(9) 1 d PDU B 2
H83D H 0.5922 0.2979 0.3972 0.229 Uiso 0.396(9) 1 calc PR B 2
H83E H 0.5872 0.3686 0.3827 0.229 Uiso 0.396(9) 1 calc PR B 2
H83F H 0.5222 0.3213 0.3482 0.229 Uiso 0.396(9) 1 calc PR B 2
Cl1 Cl 0.4087(4) 0.3023(3) 0.2800(3) 0.0522(14) Uani 0.25 1 d PDU . .
Cl2 Cl 0.2433(6) 0.3083(5) 0.3055(4) 0.103(3) Uani 0.25 1 d PDU . .
C84 C 0.3185(11) 0.2610(7) 0.2881(12) 0.071(8) Uani 0.25 1 d PDU . .
H84A H 0.2916 0.2401 0.2558 0.086 Uiso 0.25 1 calc PR . .
H84B H 0.3372 0.2297 0.3148 0.086 Uiso 0.25 1 calc PR . .
Cl3 Cl -0.2826(8) 0.1556(6) 0.4761(5) 0.108(3) Uani 0.25 1 d PDU C 3
Cl4 Cl -0.1351(7) 0.1039(6) 0.4493(5) 0.113(3) Uani 0.25 1 d PDU C 3
C85 C -0.2270(15) 0.0883(7) 0.4720(14) 0.080(9) Uani 0.25 1 d PDU C 3
H85A H -0.2101 0.0692 0.5061 0.096 Uiso 0.25 1 calc PR C 3
H85B H -0.2652 0.0597 0.4488 0.096 Uiso 0.25 1 calc PR C 3
O19 O 0.3825(7) 0.2375(5) 0.1861(4) 0.071(3) Uani 0.50 1 d PU D 4
Cl5 Cl 0.0725(13) 0.1106(9) 0.3901(9) 0.091(6) Uani 0.13 1 d PDU E 5
Cl6 Cl 0.1559(12) 0.2101(8) 0.3561(6) 0.082(4) Uani 0.13 1 d PDU E 5
C86 C 0.130(3) 0.1346(10) 0.3463(13) 0.042(11) Uani 0.13 1 d PDU E 5
H86A H 0.1843 0.1103 0.3499 0.050 Uiso 0.13 1 calc PR E 5
H86B H 0.0944 0.1286 0.3113 0.050 Uiso 0.13 1 calc PR E 5
Cl7 Cl 0.1614(19) 0.1384(14) 0.3450(10) 0.122(9) Uani 0.13 1 d PDU F 6
Cl8 Cl 0.046(2) 0.0982(15) 0.4048(11) 0.118(9) Uani 0.13 1 d PDU F 6
C87 C 0.089(3) 0.1611(13) 0.381(2) 0.070(15) Uani 0.13 1 d PDU F 6
H87A H 0.0412 0.1851 0.3595 0.084 Uiso 0.13 1 calc PR F 6
H87B H 0.1194 0.1872 0.4094 0.084 Uiso 0.13 1 calc PR F 6

loop_
_atom_site_aniso_label
_atom_site_aniso_U_11
_atom_site_aniso_U_22
_atom_site_aniso_U_33
_atom_site_aniso_U_23
_atom_site_aniso_U_13
_atom_site_aniso_U_12
O1 0.053(2) 0.054(3) 0.079(3) 0.008(2) 0.009(2) 0.003(2)
O2 0.056(3) 0.078(4) 0.060(3) -0.002(3) 0.003(2) 0.009(2)
O3 0.065(3) 0.089(4) 0.062(3) 0.005(3) 0.006(2) 0.006(3)
O4 0.059(4) 0.43(2) 0.045(4) 0.004(6) 0.006(3) 0.009(6)
O5 0.063(3) 0.157(8) 0.093(4) -0.049(5) 0.005(3) 0.003(4)
O6 0.080(4) 0.089(5) 0.124(6) -0.035(4) -0.005(4) 0.031(3)
O7 0.074(3) 0.071(4) 0.109(5) 0.008(3) 0.004(3) 0.015(3)
O8 0.068(3) 0.049(3) 0.097(4) 0.008(3) 0.016(3) 0.009(2)
O9 0.057(3) 0.100(4) 0.057(3) -0.012(3) 0.012(2) 0.003(3)
O10 0.057(3) 0.075(4) 0.066(3) -0.017(3) -0.005(2) 0.016(2)
O11 0.093(4) 0.063(4) 0.095(4) 0.003(3) -0.021(3) 0.014(3)
O12 0.112(6) 0.053(4) 0.220(11) 0.008(5) -0.040(6) 0.011(4)
O13 0.081(4) 0.063(4) 0.110(5) 0.003(3) 0.007(3) 0.020(3)
O14 0.088(4) 0.075(4) 0.064(3) -0.005(3) 0.008(3) 0.020(3)
O15 0.076(3) 0.112(5) 0.058(3) 0.011(3) 0.014(3) -0.003(3)
O16 0.080(4) 0.194(9) 0.048(3) 0.014(4) 0.011(3) 0.009(5)
C1 0.075(4) 0.040(3) 0.045(3) 0.002(3) 0.016(3) -0.011(3)
C2 0.054(3) 0.050(4) 0.067(4) 0.008(3) 0.018(3) 0.002(3)
C3 0.053(3) 0.051(4) 0.064(4) 0.006(3) 0.003(3) -0.010(3)
C4 0.051(3) 0.052(4) 0.061(4) 0.001(3) -0.001(3) 0.004(3)
C5 0.067(4) 0.047(4) 0.079(5) 0.013(4) 0.004(4) 0.000(3)
C6 0.068(4) 0.057(4) 0.076(5) 0.018(4) 0.013(4) -0.003(3)
C7 0.061(4) 0.038(3) 0.065(4) 0.000(3) 0.012(3) 0.004(3)
C8 0.068(4) 0.058(4) 0.059(4) 0.005(3) 0.021(3) -0.006(3)
C9 0.079(4) 0.056(4) 0.060(4) 0.015(3) 0.025(3) -0.001(3)
C10 0.070(4) 0.078(5) 0.056(4) 0.007(4) 0.006(3) 0.005(4)
C11 0.055(4) 0.096(6) 0.064(4) 0.005(4) 0.018(3) 0.005(4)
C12 0.070(4) 0.078(5) 0.056(4) -0.014(4) 0.009(3) 0.013(4)
C13 0.061(4) 0.065(5) 0.052(4) 0.005(3) 0.017(3) 0.007(3)
C14 0.056(3) 0.049(4) 0.054(4) 0.007(3) 0.008(3) 0.002(3)
C15 0.075(4) 0.069(5) 0.049(4) 0.003(3) 0.020(3) 0.000(4)
C16 0.077(5) 0.085(6) 0.086(6) 0.003(5) 0.038(4) -0.016(4)
C17 0.076(4) 0.047(4) 0.052(4) -0.002(3) 0.011(3) 0.005(3)
C18 0.073(4) 0.051(4) 0.057(4) -0.001(3) 0.020(3) 0.009(3)
C19 0.084(5) 0.089(6) 0.052(4) -0.003(4) -0.006(4) 0.025(5)
C20 0.048(4) 0.089(6) 0.080(5) 0.006(4) -0.006(3) 0.008(4)
C21 0.081(5) 0.053(4) 0.067(4) -0.003(4) 0.012(4) 0.009(4)
C22 0.057(3) 0.046(4) 0.070(4) 0.002(3) 0.019(3) 0.005(3)
C23 0.061(4) 0.057(4) 0.068(4) -0.003(3) 0.016(3) 0.012(3)
C24 0.059(4) 0.084(6) 0.064(4) -0.006(4) 0.016(3) 0.002(4)
C25 0.052(4) 0.091(6) 0.085(6) -0.015(5) -0.017(4) 0.017(4)
C26 0.067(5) 0.099(8) 0.101(7) 0.029(6) 0.005(4) 0.025(5)
C27 0.058(4) 0.124(8) 0.063(5) -0.001(5) 0.004(4) 0.013(4)
C28 0.072(7) 0.39(3) 0.052(6) 0.000(10) -0.013(5) -0.021(11)
C29 0.077(6) 0.096(8) 0.123(8) -0.047(7) -0.005(6) 0.020(5)
C30 0.116(9) 0.110(9) 0.151(11) -0.067(9) -0.057(8) 0.066(7)
C31 0.073(5) 0.083(6) 0.100(7) -0.038(5) -0.016(4) 0.027(5)
C32 0.070(5) 0.083(6) 0.090(6) -0.018(5) 0.012(4) 0.027(4)
C33 0.075(5) 0.040(4) 0.099(6) -0.002(4) 0.001(4) -0.009(3)
C34 0.054(4) 0.039(4) 0.126(7) 0.013(4) 0.019(4) -0.001(3)
C35 0.085(5) 0.076(6) 0.068(5) 0.009(4) 0.002(4) 0.013(4)
C36 0.058(4) 0.091(6) 0.064(4) 0.015(4) 0.006(3) 0.000(4)
C37 0.058(4) 0.112(7) 0.066(5) 0.008(5) 0.007(3) 0.012(4)
C38 0.037(3) 0.156(10) 0.057(5) -0.008(5) -0.003(3) -0.003(4)
C39 0.050(4) 0.133(8) 0.063(5) -0.041(5) -0.013(3) 0.037(5)
C40 0.065(4) 0.067(5) 0.056(4) -0.003(3) 0.010(3) 0.022(3)
C41 0.073(4) 0.063(5) 0.065(4) 0.000(4) -0.006(4) 0.023(4)
C42 0.072(4) 0.070(5) 0.066(5) 0.004(4) 0.005(4) 0.001(4)
C43 0.093(5) 0.064(5) 0.051(4) 0.004(3) -0.006(4) 0.014(4)
C44 0.077(5) 0.069(5) 0.074(5) -0.010(4) -0.003(4) 0.014(4)
C45 0.090(6) 0.061(5) 0.082(5) 0.002(4) -0.002(4) 0.035(5)
C46 0.079(5) 0.058(5) 0.111(7) 0.004(5) -0.006(5) 0.010(4)
C47 0.062(4) 0.079(6) 0.096(6) 0.010(5) -0.019(4) -0.005(4)
C48 0.063(4) 0.069(5) 0.090(6) 0.007(4) -0.019(4) 0.009(4)
C49 0.089(6) 0.137(10) 0.077(6) 0.000(6) -0.010(5) 0.009(7)
C50 0.096(6) 0.059(5) 0.065(5) -0.004(4) 0.019(4) 0.011(4)
C51 0.081(5) 0.074(6) 0.071(5) -0.017(4) -0.007(4) 0.024(5)
C52 0.074(5) 0.143(11) 0.091(7) 0.001(7) -0.017(5) 0.008(6)
C53 0.112(8) 0.121(10) 0.072(6) -0.017(6) -0.007(6) 0.039(7)
C54 0.138(10) 0.139(11) 0.055(5) -0.006(6) -0.015(6) 0.082(9)
C55 0.107(7) 0.080(6) 0.068(5) -0.001(5) 0.002(5) 0.030(5)
C56 0.082(5) 0.069(5) 0.056(4) -0.011(4) -0.002(4) 0.020(4)
C57 0.055(4) 0.077(5) 0.055(4) 0.002(4) -0.013(3) 0.010(3)
C58 0.093(6) 0.067(5) 0.066(5) -0.011(4) -0.007(4) 0.016(4)
C59 0.095(6) 0.086(6) 0.051(4) -0.017(4) 0.000(4) 0.026(5)
C60 0.077(5) 0.099(7) 0.080(6) 0.000(5) 0.015(4) -0.006(5)
C61 0.070(5) 0.055(5) 0.115(7) -0.005(5) -0.008(5) -0.012(4)
C62 0.114(9) 0.058(7) 0.34(3) -0.007(11) -0.120(14) 0.008(6)
C63 0.089(5) 0.060(5) 0.069(5) -0.008(4) -0.008(4) 0.008(4)
C64 0.118(7) 0.054(5) 0.056(4) -0.002(4) -0.006(4) 0.012(4)
C65 0.090(6) 0.080(6) 0.077(5) -0.011(4) 0.031(5) 0.000(5)
C66 0.077(5) 0.088(6) 0.065(5) -0.005(4) 0.025(4) 0.006(4)
C67 0.059(5) 0.192(13) 0.073(6) 0.020(6) 0.031(4) 0.004(6)
C68 0.059(5) 0.42(3) 0.064(6) 0.014(10) 0.028(5) 0.094(10)
P1 0.091(4) 0.063(5) 0.090(6) 0.008(4) 0.028(4) -0.003(3)
F1 0.059(6) 0.110(12) 0.125(12) -0.027(9) 0.009(6) 0.012(6)
F2 0.089(9) 0.069(11) 0.24(3) 0.066(13) 0.003(11) -0.008(8)
F3 0.32(3) 0.099(14) 0.158(15) 0.031(13) 0.16(2) 0.080(17)
F4 0.136(11) 0.054(7) 0.151(14) 0.001(8) 0.002(10) -0.004(7)
F5 0.111(10) 0.139(16) 0.136(13) 0.046(11) 0.045(9) 0.052(10)
F6 0.086(9) 0.099(11) 0.103(9) -0.028(7) 0.010(7) 0.005(7)
P1' 0.106(5) 0.071(5) 0.119(7) 0.016(4) 0.041(5) -0.001(3)
F1' 0.26(3) 0.104(14) 0.135(15) -0.005(11) -0.085(17) -0.001(14)
F2' 0.21(2) 0.15(2) 0.189(19) -0.109(17) -0.066(15) 0.129(18)
F3' 0.27(3) 0.116(15) 0.25(3) -0.036(16) 0.16(2) -0.039(16)
F4' 0.108(8) 0.096(10) 0.153(13) -0.016(10) 0.033(8) 0.024(7)
F5' 0.25(2) 0.116(13) 0.170(15) 0.074(12) 0.136(16) 0.082(13)
F6' 0.115(16) 0.16(2) 0.43(6) 0.04(3) -0.05(2) 0.051(15)
P2 0.0875(16) 0.094(2) 0.1086(19) -0.0036(16) 0.0232(14) 0.0132(14)
F7 0.109(5) 0.111(6) 0.333(15) 0.055(8) -0.064(7) -0.053(5)
F8 0.206(9) 0.179(9) 0.221(10) 0.121(8) 0.143(8) 0.108(8)
F9 0.328(16) 0.093(5) 0.157(7) -0.011(5) 0.121(10) -0.019(7)
F10 0.092(4) 0.081(4) 0.173(7) 0.011(4) 0.017(4) -0.006(3)
F11 0.169(8) 0.163(8) 0.198(9) -0.071(7) 0.109(7) -0.030(6)
F12 0.079(4) 0.385(19) 0.121(6) -0.001(8) 0.013(4) 0.028(7)
O17 0.227(12) 0.229(12) 0.237(12) 0.016(9) 0.032(9) -0.002(9)
C69 0.187(9) 0.184(9) 0.190(9) 0.009(7) 0.025(7) -0.001(7)
C70 0.158(8) 0.150(8) 0.164(8) -0.002(7) 0.018(6) 0.009(6)
N1 0.127(6) 0.114(6) 0.135(6) -0.010(5) 0.005(5) 0.010(5)
C71 0.100(6) 0.094(6) 0.099(6) -0.011(6) -0.001(5) 0.016(6)
C72 0.103(6) 0.081(6) 0.093(6) -0.015(5) 0.003(5) 0.020(5)
C73 0.102(6) 0.089(6) 0.084(5) -0.020(5) -0.003(5) 0.024(5)
C74 0.112(6) 0.096(6) 0.106(6) -0.013(6) 0.001(5) 0.018(6)
C75 0.116(7) 0.098(7) 0.112(7) -0.017(6) 0.006(6) 0.016(6)
O18 0.170(8) 0.180(9) 0.177(8) -0.007(7) 0.042(7) 0.005(7)
N2 0.137(6) 0.141(6) 0.131(6) 0.001(5) 0.032(5) 0.025(5)
C76 0.135(7) 0.144(7) 0.132(7) -0.004(6) 0.028(6) 0.015(6)
C77 0.129(7) 0.132(7) 0.115(7) -0.013(6) 0.022(6) 0.017(6)
C78 0.107(6) 0.105(6) 0.090(6) -0.008(5) 0.008(5) 0.027(5)
C79 0.112(6) 0.104(7) 0.085(6) -0.001(5) 0.012(5) 0.027(6)
C80 0.124(7) 0.113(7) 0.101(6) 0.000(6) 0.019(6) 0.026(6)
C81 0.150(7) 0.156(8) 0.145(7) 0.003(6) 0.034(6) 0.017(6)
C82 0.159(8) 0.163(8) 0.163(8) 0.000(7) 0.035(6) 0.014(7)
C83 0.191(12) 0.192(13) 0.195(12) -0.005(9) 0.038(9) 0.004(9)
O17' 0.202(13) 0.200(13) 0.193(13) 0.002(9) 0.036(9) 0.008(9)
C69' 0.159(10) 0.151(10) 0.158(10) -0.002(7) 0.030(7) -0.004(7)
C70' 0.142(9) 0.136(9) 0.146(9) 0.000(7) 0.033(7) -0.002(7)
N1' 0.128(7) 0.125(7) 0.128(7) 0.000(6) 0.029(6) 0.005(6)
C71' 0.109(8) 0.112(8) 0.111(8) -0.003(6) 0.022(6) 0.003(6)
C72' 0.106(8) 0.106(8) 0.102(8) -0.003(6) 0.020(6) 0.008(6)
C73' 0.113(7) 0.103(7) 0.102(7) -0.003(6) 0.020(5) 0.012(6)
C74' 0.124(8) 0.112(8) 0.115(8) 0.000(6) 0.030(6) 0.009(6)
C75' 0.129(8) 0.120(8) 0.124(8) -0.002(6) 0.031(6) 0.008(6)
O18' 0.140(9) 0.141(9) 0.144(9) 0.014(7) 0.027(7) -0.008(7)
C81' 0.118(8) 0.116(8) 0.120(8) 0.012(6) 0.018(6) 0.008(6)
C82' 0.135(8) 0.131(8) 0.133(8) 0.014(7) 0.024(6) -0.002(7)
N2' 0.100(6) 0.096(7) 0.106(7) 0.008(6) 0.007(5) 0.005(5)
C76' 0.090(7) 0.092(7) 0.097(7) 0.003(6) 0.001(6) 0.010(6)
C77' 0.092(7) 0.088(7) 0.093(7) -0.002(6) -0.001(6) 0.006(6)
C78' 0.100(7) 0.089(7) 0.088(6) -0.009(6) 0.009(5) 0.010(6)
C79' 0.097(7) 0.084(7) 0.091(7) -0.008(6) 0.016(6) 0.014(6)
C80' 0.102(7) 0.091(7) 0.094(7) 0.003(6) 0.017(6) 0.014(6)
C83' 0.156(13) 0.148(13) 0.151(13) 0.002(9) 0.030(9) -0.007(9)
Cl1 0.043(2) 0.036(3) 0.073(4) -0.009(3) 0.003(2) 0.001(2)
Cl2 0.119(6) 0.092(6) 0.085(5) -0.013(5) -0.007(5) 0.031(5)
C84 0.081(11) 0.064(11) 0.066(11) -0.002(9) 0.008(8) -0.007(9)
Cl3 0.130(7) 0.111(7) 0.089(5) -0.003(5) 0.038(5) -0.009(6)
Cl4 0.126(7) 0.110(7) 0.094(6) 0.002(5) 0.007(5) 0.008(6)
C85 0.081(11) 0.083(12) 0.074(12) -0.001(9) 0.016(9) 0.006(9)
O19 0.070(5) 0.068(6) 0.072(5) 0.007(5) 0.010(5) 0.000(4)
Cl5 0.077(8) 0.088(9) 0.101(10) -0.004(8) 0.003(7) 0.004(7)
Cl6 0.101(8) 0.076(8) 0.051(6) -0.008(6) -0.022(6) -0.009(7)
C86 0.032(13) 0.043(14) 0.045(13) -0.001(9) -0.003(9) -0.002(9)
Cl7 0.128(12) 0.114(12) 0.113(11) 0.003(9) 0.006(9) -0.013(9)
Cl8 0.129(12) 0.116(12) 0.110(12) 0.005(9) 0.024(9) 0.008(9)
C87 0.068(17) 0.073(17) 0.066(17) 0.003(10) 0.009(10) -0.009(10)

loop_
_atom_type_symbol
_atom_type_description
_atom_type_scat_dispersion_real
_atom_type_scat_dispersion_imag
_atom_type_scat_source
C C 0.0033 0.0016 'International Tables Vol C Tables 4.2.6.8 and 6.1.1.4'
H H 0.0000 0.0000 'International Tables Vol C Tables 4.2.6.8 and 6.1.1.4'
N N 0.0061 0.0033 'International Tables Vol C Tables 4.2.6.8 and 6.1.1.4'
O O 0.0106 0.0060 'International Tables Vol C Tables 4.2.6.8 and 6.1.1.4'
F F 0.0171 0.0103 'International Tables Vol C Tables 4.2.6.8 and 6.1.1.4'
P P 0.1023 0.0942 'International Tables Vol C Tables 4.2.6.8 and 6.1.1.4'
Cl Cl 0.1484 0.1585 'International Tables Vol C Tables 4.2.6.8 and 6.1.1.4'

loop_
_geom_angle_atom_site_label_1
_geom_angle_atom_site_label_2
_geom_angle_atom_site_label_3
_geom_angle
_geom_angle_site_symmetry_1
_geom_angle_site_symmetry_3
_geom_angle_publ_flag
C4 O1 C23 117.1(5) . . ?
C25 O2 C24 111.6(6) . . ?
C26 O3 C27 115.1(7) . . ?
C28 O4 C38 132.6(8) . . ?
C39 O5 C29 120.0(8) . . ?
C31 O6 C30 111.1(7) . . ?
C33 O7 C32 113.8(7) . . ?
C5 O8 C34 115.6(6) . . ?
C12 O9 C57 115.8(6) . . ?
C58 O10 C59 112.8(6) . . ?
C61 O11 C60 114.7(8) . . ?
C62 O12 C46 124.4(12) . . ?
C45 O13 C63 117.9(7) . . ?
C65 O14 C64 113.1(6) . . ?
C67 O15 C66 114.3(9) . . ?
C68 O16 C11 123.5(8) . . ?
C15 C1 C17 115.6(6) . . ?
C15 C1 C2 115.7(6) . . ?
C17 C1 C2 103.5(5) . . ?
C15 C1 C14 111.9(5) . . ?
C17 C1 C14 104.0(5) . . ?
C2 C1 C14 105.0(5) . . ?
C7 C2 C3 120.7(6) . . ?
C7 C2 C1 114.4(6) . . ?
C3 C2 C1 124.9(6) . . ?
C2 C3 C4 120.5(6) . . ?
C2 C3 H3A 119.8 . . ?
C4 C3 H3A 119.8 . . ?
O1 C4 C3 125.6(6) . . ?
O1 C4 C5 114.7(6) . . ?
C3 C4 C5 119.7(7) . . ?
O8 C5 C6 125.5(7) . . ?
O8 C5 C4 114.5(7) . . ?
C6 C5 C4 120.0(7) . . ?
C5 C6 C7 119.3(7) . . ?
C5 C6 H6A 120.3 . . ?
C7 C6 H6A 120.3 . . ?
C2 C7 C6 119.8(6) . . ?
C2 C7 C8 114.6(6) . . ?
C6 C7 C8 125.5(6) . . ?
C9 C8 C7 105.6(6) . . ?
C9 C8 C22 106.2(6) . . ?
C7 C8 C22 104.7(6) . . ?
C9 C8 C16 113.4(6) . . ?
C7 C8 C16 113.8(6) . . ?
C22 C8 C16 112.4(7) . . ?
C10 C9 C14 118.6(8) . . ?
C10 C9 C8 127.0(7) . . ?
C14 C9 C8 114.4(6) . . ?
C9 C10 C11 120.0(8) . . ?
C9 C10 H10A 120.0 . . ?
C11 C10 H10A 120.0 . . ?
O16 C11 C10 120.4(8) . . ?
O16 C11 C12 119.7(8) . . ?
C10 C11 C12 119.6(7) . . ?
O9 C12 C13 125.1(8) . . ?
O9 C12 C11 115.3(7) . . ?
C13 C12 C11 119.5(7) . . ?
C14 C13 C12 118.6(7) . . ?
C14 C13 H13A 120.7 . . ?
C12 C13 H13A 120.7 . . ?
C13 C14 C9 123.6(6) . . ?
C13 C14 C1 124.2(6) . . ?
C9 C14 C1 112.2(6) . . ?
C1 C15 H15A 109.5 . . ?
C1 C15 H15B 109.5 . . ?
H15A C15 H15B 109.5 . . ?
C1 C15 H15C 109.5 . . ?
H15A C15 H15C 109.5 . . ?
H15B C15 H15C 109.5 . . ?
C8 C16 H16A 109.5 . . ?
C8 C16 H16B 109.5 . . ?
H16A C16 H16B 109.5 . . ?
C8 C16 H16C 109.5 . . ?
H16A C16 H16C 109.5 . . ?
H16B C16 H16C 109.5 . . ?
C18 C17 C22 118.1(7) . . ?
C18 C17 C1 125.6(7) . . ?
C22 C17 C1 116.0(6) . . ?
C19 C18 C17 119.1(8) . . ?
C19 C18 H18A 120.4 . . ?
C17 C18 H18A 120.4 . . ?
C20 C19 C18 122.2(8) . . ?
C20 C19 H19A 118.9 . . ?
C18 C19 H19A 118.9 . . ?
C19 C20 C21 120.0(7) . . ?
C19 C20 H20A 120.0 . . ?
C21 C20 H20A 120.0 . . ?
C22 C21 C20 118.7(8) . . ?
C22 C21 H21A 120.6 . . ?
C20 C21 H21A 120.6 . . ?
C21 C22 C17 121.8(7) . . ?
C21 C22 C8 126.9(7) . . ?
C17 C22 C8 111.2(6) . . ?
O1 C23 C24 108.3(6) . . ?
O1 C23 H23A 110.0 . . ?
C24 C23 H23A 110.0 . . ?
O1 C23 H23B 110.0 . . ?
C24 C23 H23B 110.0 . . ?
H23A C23 H23B 108.4 . . ?
O2 C24 C23 107.1(6) . . ?
O2 C24 H24A 110.3 . . ?
C23 C24 H24A 110.3 . . ?
O2 C24 H24B 110.3 . . ?
C23 C24 H24B 110.3 . . ?
H24A C24 H24B 108.5 . . ?
O2 C25 C26 108.2(7) . . ?
O2 C25 H25A 110.1 . . ?
C26 C25 H25A 110.1 . . ?
O2 C25 H25B 110.1 . . ?
C26 C25 H25B 110.1 . . ?
H25A C25 H25B 108.4 . . ?
O3 C26 C25 107.7(8) . . ?
O3 C26 H26A 110.2 . . ?
C25 C26 H26A 110.2 . . ?
O3 C26 H26B 110.2 . . ?
C25 C26 H26B 110.2 . . ?
H26A C26 H26B 108.5 . . ?
O3 C27 C28 112.8(8) . . ?
O3 C27 H27A 109.0 . . ?
C28 C27 H27A 109.0 . . ?
O3 C27 H27B 109.0 . . ?
C28 C27 H27B 109.0 . . ?
H27A C27 H27B 107.8 . . ?
O4 C28 C27 137.1(10) . . ?
O4 C28 H28A 102.9 . . ?
C27 C28 H28A 102.9 . . ?
O4 C28 H28B 102.9 . . ?
C27 C28 H28B 102.9 . . ?
H28A C28 H28B 105.0 . . ?
O5 C29 C30 111.4(13) . . ?
O5 C29 H29A 109.4 . . ?
C30 C29 H29A 109.4 . . ?
O5 C29 H29B 109.4 . . ?
C30 C29 H29B 109.4 . . ?
H29A C29 H29B 108.0 . . ?
O6 C30 C29 107.9(8) . . ?
O6 C30 H30A 110.1 . . ?
C29 C30 H30A 110.1 . . ?
O6 C30 H30B 110.1 . . ?
C29 C30 H30B 110.1 . . ?
H30A C30 H30B 108.4 . . ?
O6 C31 C32 106.3(7) . . ?
O6 C31 H31A 110.5 . . ?
C32 C31 H31A 110.5 . . ?
O6 C31 H31B 110.5 . . ?
C32 C31 H31B 110.5 . . ?
H31A C31 H31B 108.7 . . ?
O7 C32 C31 108.8(9) . . ?
O7 C32 H32A 109.9 . . ?
C31 C32 H32A 109.9 . . ?
O7 C32 H32B 109.9 . . ?
C31 C32 H32B 109.9 . . ?
H32A C32 H32B 108.3 . . ?
O7 C33 C34 111.6(6) . . ?
O7 C33 H33A 109.3 . . ?
C34 C33 H33A 109.3 . . ?
O7 C33 H33B 109.3 . . ?
C34 C33 H33B 109.3 . . ?
H33A C33 H33B 108.0 . . ?
O8 C34 C33 106.0(7) . . ?
O8 C34 H34A 110.5 . . ?
C33 C34 H34A 110.5 . . ?
O8 C34 H34B 110.5 . . ?
C33 C34 H34B 110.5 . . ?
H34A C34 H34B 108.7 . . ?
C48 C35 C36 104.1(7) . . ?
C48 C35 C49 111.5(9) . . ?
C36 C35 C49 117.2(8) . . ?
C48 C35 C51 103.3(7) . . ?
C36 C35 C51 105.4(8) . . ?
C49 C35 C51 113.9(8) . . ?
C41 C36 C37 119.1(8) . . ?
C41 C36 C35 115.2(7) . . ?
C37 C36 C35 125.7(8) . . ?
C38 C37 C36 119.8(8) . . ?
C38 C37 H37A 120.1 . . ?
C36 C37 H37A 120.1 . . ?
O4 C38 C39 117.9(9) . . ?
O4 C38 C37 121.2(10) . . ?
C39 C38 C37 120.8(8) . . ?
C38 C39 O5 116.5(8) . . ?
C38 C39 C40 123.4(8) . . ?
O5 C39 C40 120.0(10) . . ?
C41 C40 C39 116.5(8) . . ?
C41 C40 H40A 121.8 . . ?
C39 C40 H40A 121.8 . . ?
C36 C41 C40 120.4(8) . . ?
C36 C41 C42 115.3(7) . . ?
C40 C41 C42 124.3(8) . . ?
C50 C42 C41 115.6(7) . . ?
C50 C42 C43 114.7(7) . . ?
C41 C42 C43 105.3(7) . . ?
C50 C42 C56 114.4(7) . . ?
C41 C42 C56 104.6(7) . . ?
C43 C42 C56 100.6(7) . . ?
C44 C43 C48 120.3(8) . . ?
C44 C43 C42 126.9(9) . . ?
C48 C43 C42 112.8(8) . . ?
C43 C44 C45 121.0(10) . . ?
C43 C44 H44A 119.5 . . ?
C45 C44 H44A 119.5 . . ?
C44 C45 C46 120.7(9) . . ?
C44 C45 O13 123.9(10) . . ?
C46 C45 O13 115.4(8) . . ?
C45 C46 O12 124.1(10) . . ?
C45 C46 C47 120.1(9) . . ?
O12 C46 C47 115.0(10) . . ?
C48 C47 C46 120.7(9) . . ?
C48 C47 H47A 119.7 . . ?
C46 C47 H47A 119.7 . . ?
C47 C48 C43 117.1(9) . . ?
C47 C48 C35 127.6(9) . . ?
C43 C48 C35 115.2(8) . . ?
C35 C49 H49A 109.5 . . ?
C35 C49 H49B 109.5 . . ?
H49A C49 H49B 109.5 . . ?
C35 C49 H49C 109.5 . . ?
H49A C49 H49C 109.5 . . ?
H49B C49 H49C 109.5 . . ?
C42 C50 H50A 109.5 . . ?
C42 C50 H50B 109.5 . . ?
H50A C50 H50B 109.5 . . ?
C42 C50 H50C 109.5 . . ?
H50A C50 H50C 109.5 . . ?
H50B C50 H50C 109.5 . . ?
C56 C51 C52 120.0(9) . . ?
C56 C51 C35 114.6(8) . . ?
C52 C51 C35 125.4(11) . . ?
C53 C52 C51 121.1(13) . . ?
C53 C52 H52A 119.5 . . ?
C51 C52 H52A 119.5 . . ?
C52 C53 C54 119.2(11) . . ?
C52 C53 H53A 120.4 . . ?
C54 C53 H53A 120.4 . . ?
C53 C54 C55 121.1(10) . . ?
C53 C54 H54A 119.4 . . ?
C55 C54 H54A 119.4 . . ?
C56 C55 C54 116.5(11) . . ?
C56 C55 H55A 121.7 . . ?
C54 C55 H55A 121.7 . . ?
C51 C56 C55 122.1(9) . . ?
C51 C56 C42 114.3(7) . . ?
C55 C56 C42 123.6(9) . . ?
O9 C57 C58 108.0(7) . . ?
O9 C57 H57A 110.1 . . ?
C58 C57 H57A 110.1 . . ?
O9 C57 H57B 110.1 . . ?
C58 C57 H57B 110.1 . . ?
H57A C57 H57B 108.4 . . ?
O10 C58 C57 111.1(6) . . ?
O10 C58 H58A 109.4 . . ?
C57 C58 H58A 109.4 . . ?
O10 C58 H58B 109.4 . . ?
C57 C58 H58B 109.4 . . ?
H58A C58 H58B 108.0 . . ?
O10 C59 C60 110.5(7) . . ?
O10 C59 H59A 109.5 . . ?
C60 C59 H59A 109.5 . . ?
O10 C59 H59B 109.5 . . ?
C60 C59 H59B 109.5 . . ?
H59A C59 H59B 108.1 . . ?
O11 C60 C59 105.4(8) . . ?
O11 C60 H60A 110.7 . . ?
C59 C60 H60A 110.7 . . ?
O11 C60 H60B 110.7 . . ?
C59 C60 H60B 110.7 . . ?
H60A C60 H60B 108.8 . . ?
O11 C61 C62 112.8(7) . . ?
O11 C61 H61A 109.0 . . ?
C62 C61 H61A 109.0 . . ?
O11 C61 H61B 109.0 . . ?
C62 C61 H61B 109.0 . . ?
H61A C61 H61B 107.8 . . ?
O12 C62 C61 116.1(14) . . ?
O12 C62 H62A 108.3 . . ?
C61 C62 H62A 108.3 . . ?
O12 C62 H62B 108.3 . . ?
C61 C62 H62B 108.3 . . ?
H62A C62 H62B 107.4 . . ?
O13 C63 C64 108.7(7) . . ?
O13 C63 H63A 110.0 . . ?
C64 C63 H63A 110.0 . . ?
O13 C63 H63B 110.0 . . ?
C64 C63 H63B 110.0 . . ?
H63A C63 H63B 108.3 . . ?
O14 C64 C63 108.7(6) . . ?
O14 C64 H64A 110.0 . . ?
C63 C64 H64A 110.0 . . ?
O14 C64 H64B 110.0 . . ?
C63 C64 H64B 110.0 . . ?
H64A C64 H64B 108.3 . . ?
O14 C65 C66 109.5(7) . . ?
O14 C65 H65A 109.8 . . ?
C66 C65 H65A 109.8 . . ?
O14 C65 H65B 109.8 . . ?
C66 C65 H65B 109.8 . . ?
H65A C65 H65B 108.2 . . ?
O15 C66 C65 108.1(8) . . ?
O15 C66 H66A 110.1 . . ?
C65 C66 H66A 110.1 . . ?
O15 C66 H66B 110.1 . . ?
C65 C66 H66B 110.1 . . ?
H66A C66 H66B 108.4 . . ?
O15 C67 C68 117.5(7) . . ?
O15 C67 H67A 107.9 . . ?
C68 C67 H67A 107.9 . . ?
O15 C67 H67B 107.9 . . ?
C68 C67 H67B 107.9 . . ?
H67A C67 H67B 107.2 . . ?
O16 C68 C67 122.3(10) . . ?
O16 C68 H68A 106.7 . . ?
C67 C68 H68A 106.7 . . ?
O16 C68 H68B 106.8 . . ?
C67 C68 H68B 106.8 . . ?
H68A C68 H68B 106.6 . . ?
F4 P1 F6 89.5(5) . . ?
F4 P1 F5 89.9(5) . . ?
F6 P1 F5 90.4(5) . . ?
F4 P1 F3 89.9(5) . . ?
F6 P1 F3 89.7(5) . . ?
F5 P1 F3 179.8(8) . . ?
F4 P1 F2 179.6(8) . . ?
F6 P1 F2 90.1(5) . . ?
F5 P1 F2 90.1(5) . . ?
F3 P1 F2 90.2(5) . . ?
F4 P1 F1 90.2(5) . . ?
F6 P1 F1 179.7(7) . . ?
F5 P1 F1 89.7(5) . . ?
F3 P1 F1 90.2(6) . . ?
F2 P1 F1 90.2(5) . . ?
F6' P1' F4' 90.7(5) . . ?
F6' P1' F3' 90.7(6) . . ?
F4' P1' F3' 90.7(6) . . ?
F6' P1' F5' 90.6(6) . . ?
F4' P1' F5' 90.2(5) . . ?
F3' P1' F5' 178.4(7) . . ?
F6' P1' F2' 90.3(5) . . ?
F4' P1' F2' 179.0(7) . . ?
F3' P1' F2' 89.5(6) . . ?
F5' P1' F2' 89.5(6) . . ?
F6' P1' F1' 179.6(7) . . ?
F4' P1' F1' 89.6(5) . . ?
F3' P1' F1' 89.7(6) . . ?
F5' P1' F1' 89.0(6) . . ?
F2' P1' F1' 89.5(5) . . ?
F7 P2 F8 91.6(4) . . ?
F7 P2 F9 92.6(4) . . ?
F8 P2 F9 91.7(4) . . ?
F7 P2 F11 89.8(4) . . ?
F8 P2 F11 90.8(4) . . ?
F9 P2 F11 176.5(4) . . ?
F7 P2 F10 90.4(3) . . ?
F8 P2 F10 177.0(5) . . ?
F9 P2 F10 90.4(4) . . ?
F11 P2 F10 87.0(4) . . ?
F7 P2 F12 178.6(5) . . ?
F8 P2 F12 89.6(4) . . ?
F9 P2 F12 88.0(4) . . ?
F11 P2 F12 89.6(4) . . ?
F10 P2 F12 88.3(4) . . ?
C69 O17 H17A 109.5 . . ?
O17 C69 C70 110.7(11) . . ?
O17 C69 H69A 109.5 . . ?
C70 C69 H69A 109.5 . . ?
O17 C69 H69B 109.5 . . ?
C70 C69 H69B 109.5 . . ?
H69A C69 H69B 108.1 . . ?
N1 C70 C69 114.7(9) . . ?
N1 C70 H70A 108.6 . . ?
C69 C70 H70A 108.6 . . ?
N1 C70 H70B 108.6 . . ?
C69 C70 H70B 108.6 . . ?
H70A C70 H70B 107.6 . . ?
C71 N1 C75 120.0 . . ?
C71 N1 C70 121.0(4) . . ?
C75 N1 C70 119.0(4) . . ?
N1 C71 C72 120.0 . . ?
N1 C71 H71A 120.0 . . ?
C72 C71 H71A 120.0 . . ?
C71 C72 C73 120.0 . . ?
C71 C72 H72A 120.0 . . ?
C73 C72 H72A 120.0 . . ?
C74 C73 C72 120.0 . . ?
C74 C73 C78 119.3(3) . . ?
C72 C73 C78 120.7(3) . . ?
C73 C74 C75 120.0 . . ?
C73 C74 H74A 120.0 . . ?
C75 C74 H74A 120.0 . . ?
C74 C75 N1 120.0 . . ?
C74 C75 H75A 120.0 . . ?
N1 C75 H75A 120.0 . . ?
C82 O18 C83 113.7(11) . . ?
C76 N2 C80 120.0 . . ?
C76 N2 C81 120.2(4) . . ?
C80 N2 C81 119.8(4) . . ?
N2 C76 C77 120.0 . . ?
N2 C76 H76A 120.0 . . ?
C77 C76 H76A 120.0 . . ?
C76 C77 C78 120.0 . . ?
C76 C77 H77A 120.0 . . ?
C78 C77 H77A 120.0 . . ?
C79 C78 C77 120.0 . . ?
C79 C78 C73 120.4(3) . . ?
C77 C78 C73 119.6(3) . . ?
C78 C79 C80 120.0 . . ?
C78 C79 H79A 120.0 . . ?
C80 C79 H79A 120.0 . . ?
C79 C80 N2 120.0 . . ?
C79 C80 H80A 120.0 . . ?
N2 C80 H80A 120.0 . . ?
N2 C81 C82 112.7(8) . . ?
N2 C81 H81A 109.0 . . ?
C82 C81 H81A 109.0 . . ?
N2 C81 H81B 109.0 . . ?
C82 C81 H81B 109.0 . . ?
H81A C81 H81B 107.8 . . ?
O18 C82 C81 112.8(10) . . ?
O18 C82 H82A 109.0 . . ?
C81 C82 H82A 109.0 . . ?
O18 C82 H82B 109.0 . . ?
C81 C82 H82B 109.0 . . ?
H82A C82 H82B 107.8 . . ?
O18 C83 H83A 109.5 . . ?
O18 C83 H83B 109.5 . . ?
H83A C83 H83B 109.5 . . ?
O18 C83 H83C 109.5 . . ?
H83A C83 H83C 109.5 . . ?
H83B C83 H83C 109.5 . . ?
C69' O17' H17B 109.5 . . ?
O17' C69' C70' 111.9(11) . . ?
O17' C69' H69C 109.2 . . ?
C70' C69' H69C 109.2 . . ?
O17' C69' H69D 109.2 . . ?
C70' C69' H69D 109.2 . . ?
H69C C69' H69D 107.9 . . ?
N1' C70' C69' 110.8(9) . . ?
N1' C70' H70C 109.5 . . ?
C69' C70' H70C 109.5 . . ?
N1' C70' H70D 109.5 . . ?
C69' C70' H70D 109.5 . . ?
H70C C70' H70D 108.1 . . ?
C71' N1' C75' 120.0 . . ?
C71' N1' C70' 120.0(4) . . ?
C75' N1' C70' 120.0(4) . . ?
C72' C71' N1' 120.0 . . ?
C72' C71' H71B 120.0 . . ?
N1' C71' H71B 120.0 . . ?
C71' C72' C73' 120.0 . . ?
C71' C72' H72B 120.0 . . ?
C73' C72' H72B 120.0 . . ?
C74' C73' C72' 120.0 . . ?
C74' C73' C78' 120.6(4) . . ?
C72' C73' C78' 119.4(4) . . ?
C73' C74' C75' 120.0 . . ?
C73' C74' H74B 120.0 . . ?
C75' C74' H74B 120.0 . . ?
C74' C75' N1' 120.0 . . ?
C74' C75' H75B 120.0 . . ?
N1' C75' H75B 120.0 . . ?
C83' O18' C82' 115.1(11) . . ?
N2' C81' C82' 109.9(9) . . ?
N2' C81' H81C 109.7 . . ?
C82' C81' H81C 109.7 . . ?
N2' C81' H81D 109.7 . . ?
C82' C81' H81D 109.7 . . ?
H81C C81' H81D 108.2 . . ?
O18' C82' C81' 111.1(10) . . ?
O18' C82' H82C 109.4 . . ?
C81' C82' H82C 109.4 . . ?
O18' C82' H82D 109.4 . . ?
C81' C82' H82D 109.4 . . ?
H82C C82' H82D 108.0 . . ?
C76' N2' C80' 120.0 . . ?
C76' N2' C81' 120.3(4) . . ?
C80' N2' C81' 119.7(4) . . ?
N2' C76' C77' 120.0 . . ?
N2' C76' H76B 120.0 . . ?
C77' C76' H76B 120.0 . . ?
C76' C77' C78' 120.0 . . ?
C76' C77' H77B 120.0 . . ?
C78' C77' H77B 120.0 . . ?
C79' C78' C77' 120.0 . . ?
C79' C78' C73' 119.3(4) . . ?
C77' C78' C73' 120.7(4) . . ?
C78' C79' C80' 120.0 . . ?
C78' C79' H79B 120.0 . . ?
C80' C79' H79B 120.0 . . ?
C79' C80' N2' 120.0 . . ?
C79' C80' H80B 120.0 . . ?
N2' C80' H80B 120.0 . . ?
O18' C83' H83D 109.5 . . ?
O18' C83' H83E 109.5 . . ?
H83D C83' H83E 109.5 . . ?
O18' C83' H83F 109.5 . . ?
H83D C83' H83F 109.5 . . ?
H83E C83' H83F 109.5 . . ?
Cl2 C84 Cl1 110.3(8) . . ?
Cl2 C84 H84A 109.6 . . ?
Cl1 C84 H84A 109.6 . . ?
Cl2 C84 H84B 109.6 . . ?
Cl1 C84 H84B 109.6 . . ?
H84A C84 H84B 108.1 . . ?
Cl4 C85 Cl3 109.0(8) . . ?
Cl4 C85 H85A 109.9 . . ?
Cl3 C85 H85A 109.9 . . ?
Cl4 C85 H85B 109.9 . . ?
Cl3 C85 H85B 109.9 . . ?
H85A C85 H85B 108.3 . . ?
Cl6 C86 Cl5 109.6(9) . . ?
Cl6 C86 H86A 109.8 . . ?
Cl5 C86 H86A 109.8 . . ?
Cl6 C86 H86B 109.8 . . ?
Cl5 C86 H86B 109.8 . . ?
H86A C86 H86B 108.2 . . ?
Cl7 C87 Cl8 109.6(9) . . ?
Cl7 C87 H87A 109.7 . . ?
Cl8 C87 H87A 109.7 . . ?
Cl7 C87 H87B 109.7 . . ?
Cl8 C87 H87B 109.7 . . ?
H87A C87 H87B 108.2 . . ?

loop_
_geom_bond_atom_site_label_1
_geom_bond_atom_site_label_2
_geom_bond_distance
_geom_bond_site_symmetry_2
_geom_bond_publ_flag
O1 C4 1.360(9) . ?
O1 C23 1.451(9) . ?
O2 C25 1.431(10) . ?
O2 C24 1.448(10) . ?
O3 C26 1.426(13) . ?
O3 C27 1.429(10) . ?
O4 C28 1.150(14) . ?
O4 C38 1.321(11) . ?
O5 C39 1.409(12) . ?
O5 C29 1.456(16) . ?
O6 C31 1.412(12) . ?
O6 C30 1.415(12) . ?
O7 C33 1.444(10) . ?
O7 C32 1.461(13) . ?
O8 C5 1.371(10) . ?
O8 C34 1.453(9) . ?
O9 C12 1.377(10) . ?
O9 C57 1.394(11) . ?
O10 C58 1.415(10) . ?
O10 C59 1.416(9) . ?
O11 C61 1.411(10) . ?
O11 C60 1.476(13) . ?
O12 C62 1.191(19) . ?
O12 C46 1.375(12) . ?
O13 C45 1.401(11) . ?
O13 C63 1.412(12) . ?
O14 C65 1.422(11) . ?
O14 C64 1.440(10) . ?
O15 C67 1.404(11) . ?
O15 C66 1.429(12) . ?
O16 C68 1.253(12) . ?
O16 C11 1.376(10) . ?
C1 C15 1.516(10) . ?
C1 C17 1.518(10) . ?
C1 C2 1.538(10) . ?
C1 C14 1.584(9) . ?
C2 C7 1.386(10) . ?
C2 C3 1.389(10) . ?
C3 C4 1.395(10) . ?
C3 H3A 0.9500 . ?
C4 C5 1.409(11) . ?
C5 C6 1.402(12) . ?
C6 C7 1.423(11) . ?
C6 H6A 0.9500 . ?
C7 C8 1.524(10) . ?
C8 C9 1.521(11) . ?
C8 C22 1.538(11) . ?
C8 C16 1.566(10) . ?
C9 C10 1.373(11) . ?
C9 C14 1.426(10) . ?
C10 C11 1.413(13) . ?
C10 H10A 0.9500 . ?
C11 C12 1.453(12) . ?
C12 C13 1.393(10) . ?
C13 C14 1.362(10) . ?
C13 H13A 0.9500 . ?
C15 H15A 0.9800 . ?
C15 H15B 0.9800 . ?
C15 H15C 0.9800 . ?
C16 H16A 0.9800 . ?
C16 H16B 0.9800 . ?
C16 H16C 0.9800 . ?
C17 C18 1.424(10) . ?
C17 C22 1.432(10) . ?
C18 C19 1.374(12) . ?
C18 H18A 0.9500 . ?
C19 C20 1.367(13) . ?
C19 H19A 0.9500 . ?
C20 C21 1.434(12) . ?
C20 H20A 0.9500 . ?
C21 C22 1.353(11) . ?
C21 H21A 0.9500 . ?
C23 C24 1.523(10) . ?
C23 H23A 0.9900 . ?
C23 H23B 0.9900 . ?
C24 H24A 0.9900 . ?
C24 H24B 0.9900 . ?
C25 C26 1.533(11) . ?
C25 H25A 0.9900 . ?
C25 H25B 0.9900 . ?
C26 H26A 0.9900 . ?
C26 H26B 0.9900 . ?
C27 C28 1.429(15) . ?
C27 H27A 0.9900 . ?
C27 H27B 0.9900 . ?
C28 H28A 0.9900 . ?
C28 H28B 0.9900 . ?
C29 C30 1.492(15) . ?
C29 H29A 0.9900 . ?
C29 H29B 0.9900 . ?
C30 H30A 0.9900 . ?
C30 H30B 0.9900 . ?
C31 C32 1.527(12) . ?
C31 H31A 0.9900 . ?
C31 H31B 0.9900 . ?
C32 H32A 0.9900 . ?
C32 H32B 0.9900 . ?
C33 C34 1.544(11) . ?
C33 H33A 0.9900 . ?
C33 H33B 0.9900 . ?
C34 H34A 0.9900 . ?
C34 H34B 0.9900 . ?
C35 C48 1.499(14) . ?
C35 C36 1.505(13) . ?
C35 C49 1.507(16) . ?
C35 C51 1.548(12) . ?
C36 C41 1.398(13) . ?
C36 C37 1.458(12) . ?
C37 C38 1.359(14) . ?
C37 H37A 0.9500 . ?
C38 C39 1.337(15) . ?
C39 C40 1.441(12) . ?
C40 C41 1.420(12) . ?
C40 H40A 0.9500 . ?
C41 C42 1.522(12) . ?
C42 C50 1.493(12) . ?
C42 C43 1.552(13) . ?
C42 C56 1.564(11) . ?
C43 C44 1.371(13) . ?
C43 C48 1.450(13) . ?
C44 C45 1.372(13) . ?
C44 H44A 0.9500 . ?
C45 C46 1.373(15) . ?
C46 C47 1.409(15) . ?
C47 C48 1.398(13) . ?
C47 H47A 0.9500 . ?
C49 H49A 0.9800 . ?
C49 H49B 0.9800 . ?
C49 H49C 0.9800 . ?
C50 H50A 0.9800 . ?
C50 H50B 0.9800 . ?
C50 H50C 0.9800 . ?
C51 C56 1.401(14) . ?
C51 C52 1.402(14) . ?
C52 C53 1.391(17) . ?
C52 H52A 0.9500 . ?
C53 C54 1.41(2) . ?
C53 H53A 0.9500 . ?
C54 C55 1.462(18) . ?
C54 H54A 0.9500 . ?
C55 C56 1.406(13) . ?
C55 H55A 0.9500 . ?
C57 C58 1.534(12) . ?
C57 H57A 0.9900 . ?
C57 H57B 0.9900 . ?
C58 H58A 0.9900 . ?
C58 H58B 0.9900 . ?
C59 C60 1.478(13) . ?
C59 H59A 0.9900 . ?
C59 H59B 0.9900 . ?
C60 H60A 0.9900 . ?
C60 H60B 0.9900 . ?
C61 C62 1.499(15) . ?
C61 H61A 0.9900 . ?
C61 H61B 0.9900 . ?
C62 H62A 0.9900 . ?
C62 H62B 0.9900 . ?
C63 C64 1.509(13) . ?
C63 H63A 0.9900 . ?
C63 H63B 0.9900 . ?
C64 H64A 0.9900 . ?
C64 H64B 0.9900 . ?
C65 C66 1.461(13) . ?
C65 H65A 0.9900 . ?
C65 H65B 0.9900 . ?
C66 H66A 0.9900 . ?
C66 H66B 0.9900 . ?
C67 C68 1.421(14) . ?
C67 H67A 0.9900 . ?
C67 H67B 0.9900 . ?
C68 H68A 0.9900 . ?
C68 H68B 0.9900 . ?
P1 F4 1.559(8) . ?
P1 F6 1.562(8) . ?
P1 F5 1.562(8) . ?
P1 F3 1.565(8) . ?
P1 F2 1.567(8) . ?
P1 F1 1.568(8) . ?
P1' F6' 1.551(8) . ?
P1' F4' 1.558(8) . ?
P1' F3' 1.559(8) . ?
P1' F5' 1.566(8) . ?
P1' F2' 1.572(8) . ?
P1' F1' 1.575(8) . ?
P2 F7 1.538(6) . ?
P2 F8 1.542(6) . ?
P2 F9 1.554(6) . ?
P2 F11 1.575(6) . ?
P2 F10 1.588(6) . ?
P2 F12 1.592(6) . ?
O17 C69 1.439(10) . ?
O17 H17A 0.8400 . ?
C69 C70 1.492(10) . ?
C69 H69A 0.9900 . ?
C69 H69B 0.9900 . ?
C70 N1 1.466(8) . ?
C70 H70A 0.9900 . ?
C70 H70B 0.9900 . ?
N1 C71 1.3900 . ?
N1 C75 1.3900 . ?
C71 C72 1.3900 . ?
C71 H71A 0.9500 . ?
C72 C73 1.3900 . ?
C72 H72A 0.9500 . ?
C73 C74 1.3900 . ?
C73 C78 1.505(9) . ?
C74 C75 1.3900 . ?
C74 H74A 0.9500 . ?
C75 H75A 0.9500 . ?
O18 C82 1.420(10) . ?
O18 C83 1.430(10) . ?
N2 C76 1.3900 . ?
N2 C80 1.3900 . ?
N2 C81 1.468(8) . ?
C76 C77 1.3900 . ?
C76 H76A 0.9500 . ?
C77 C78 1.3900 . ?
C77 H77A 0.9500 . ?
C78 C79 1.3900 . ?
C79 C80 1.3900 . ?
C79 H79A 0.9500 . ?
C80 H80A 0.9500 . ?
C81 C82 1.496(9) . ?
C81 H81A 0.9900 . ?
C81 H81B 0.9900 . ?
C82 H82A 0.9900 . ?
C82 H82B 0.9900 . ?
C83 H83A 0.9800 . ?
C83 H83B 0.9800 . ?
C83 H83C 0.9800 . ?
O17' C69' 1.418(10) . ?
O17' H17B 0.8400 . ?
C69' C70' 1.507(10) . ?
C69' H69C 0.9900 . ?
C69' H69D 0.9900 . ?
C70' N1' 1.483(8) . ?
C70' H70C 0.9900 . ?
C70' H70D 0.9900 . ?
N1' C71' 1.3900 . ?
N1' C75' 1.3900 . ?
C71' C72' 1.3900 . ?
C71' H71B 0.9500 . ?
C72' C73' 1.3900 . ?
C72' H72B 0.9500 . ?
C73' C74' 1.3900 . ?
C73' C78' 1.503(9) . ?
C74' C75' 1.3900 . ?
C74' H74B 0.9500 . ?
C75' H75B 0.9500 . ?
O18' C83' 1.419(10) . ?
O18' C82' 1.421(10) . ?
C81' N2' 1.485(8) . ?
C81' C82' 1.511(10) . ?
C81' H81C 0.9900 . ?
C81' H81D 0.9900 . ?
C82' H82C 0.9900 . ?
C82' H82D 0.9900 . ?
N2' C76' 1.3900 . ?
N2' C80' 1.3900 . ?
C76' C77' 1.3900 . ?
C76' H76B 0.9500 . ?
C77' C78' 1.3900 . ?
C77' H77B 0.9500 . ?
C78' C79' 1.3900 . ?
C79' C80' 1.3900 . ?
C79' H79B 0.9500 . ?
C80' H80B 0.9500 . ?
C83' H83D 0.9800 . ?
C83' H83E 0.9800 . ?
C83' H83F 0.9800 . ?
Cl1 C84 1.733(10) . ?
Cl2 C84 1.712(10) . ?
C84 H84A 0.9900 . ?
C84 H84B 0.9900 . ?
Cl3 C85 1.731(10) . ?
Cl4 C85 1.719(10) . ?
C85 H85A 0.9900 . ?
C85 H85B 0.9900 . ?
Cl5 C86 1.716(10) . ?
Cl6 C86 1.714(10) . ?
C86 H86A 0.9900 . ?
C86 H86B 0.9900 . ?
Cl7 C87 1.718(10) . ?
Cl8 C87 1.722(10) . ?
C87 H87A 0.9900 . ?
C87 H87B 0.9900 . ?

loop_
_geom_torsion_atom_site_label_1
_geom_torsion_atom_site_label_2
_geom_torsion_atom_site_label_3
_geom_torsion_atom_site_label_4
_geom_torsion
_geom_torsion_site_symmetry_1
_geom_torsion_site_symmetry_2
_geom_torsion_site_symmetry_3
_geom_torsion_site_symmetry_4
_geom_torsion_publ_flag
C15 C1 C2 C7 177.7(6) . . . . ?
C17 C1 C2 C7 -54.9(7) . . . . ?
C14 C1 C2 C7 53.8(8) . . . . ?
C15 C1 C2 C3 -5.2(10) . . . . ?
C17 C1 C2 C3 122.2(7) . . . . ?
C14 C1 C2 C3 -129.1(7) . . . . ?
C7 C2 C3 C4 -1.2(10) . . . . ?
C1 C2 C3 C4 -178.2(6) . . . . ?
C23 O1 C4 C3 -1.3(10) . . . . ?
C23 O1 C4 C5 178.5(6) . . . . ?
C2 C3 C4 O1 -178.3(6) . . . . ?
C2 C3 C4 C5 1.9(10) . . . . ?
C34 O8 C5 C6 -7.8(11) . . . . ?
C34 O8 C5 C4 174.5(7) . . . . ?
O1 C4 C5 O8 -3.0(9) . . . . ?
C3 C4 C5 O8 176.8(6) . . . . ?
O1 C4 C5 C6 179.1(7) . . . . ?
C3 C4 C5 C6 -1.1(11) . . . . ?
O8 C5 C6 C7 -177.9(7) . . . . ?
C4 C5 C6 C7 -0.3(11) . . . . ?
C3 C2 C7 C6 -0.2(11) . . . . ?
C1 C2 C7 C6 177.1(7) . . . . ?
C3 C2 C7 C8 -176.7(6) . . . . ?
C1 C2 C7 C8 0.6(9) . . . . ?
C5 C6 C7 C2 0.9(11) . . . . ?
C5 C6 C7 C8 177.0(7) . . . . ?
C2 C7 C8 C9 -56.0(8) . . . . ?
C6 C7 C8 C9 127.8(7) . . . . ?
C2 C7 C8 C22 55.9(8) . . . . ?
C6 C7 C8 C22 -120.3(8) . . . . ?
C2 C7 C8 C16 179.0(7) . . . . ?
C6 C7 C8 C16 2.7(11) . . . . ?
C7 C8 C9 C10 -123.9(8) . . . . ?
C22 C8 C9 C10 125.3(8) . . . . ?
C16 C8 C9 C10 1.3(12) . . . . ?
C7 C8 C9 C14 54.9(8) . . . . ?
C22 C8 C9 C14 -55.9(8) . . . . ?
C16 C8 C9 C14 -179.8(7) . . . . ?
C14 C9 C10 C11 3.1(12) . . . . ?
C8 C9 C10 C11 -178.0(8) . . . . ?
C68 O16 C11 C10 -85.7(17) . . . . ?
C68 O16 C11 C12 100.1(15) . . . . ?
C9 C10 C11 O16 -178.6(8) . . . . ?
C9 C10 C11 C12 -4.5(12) . . . . ?
C57 O9 C12 C13 7.8(11) . . . . ?
C57 O9 C12 C11 -168.4(6) . . . . ?
O16 C11 C12 O9 -7.3(11) . . . . ?
C10 C11 C12 O9 178.5(7) . . . . ?
O16 C11 C12 C13 176.2(8) . . . . ?
C10 C11 C12 C13 2.0(11) . . . . ?
O9 C12 C13 C14 -174.4(7) . . . . ?
C11 C12 C13 C14 1.7(11) . . . . ?
C12 C13 C14 C9 -3.1(11) . . . . ?
C12 C13 C14 C1 179.4(7) . . . . ?
C10 C9 C14 C13 0.7(11) . . . . ?
C8 C9 C14 C13 -178.3(7) . . . . ?
C10 C9 C14 C1 178.5(7) . . . . ?
C8 C9 C14 C1 -0.5(9) . . . . ?
C15 C1 C14 C13 -1.9(10) . . . . ?
C17 C1 C14 C13 -127.2(7) . . . . ?
C2 C1 C14 C13 124.4(7) . . . . ?
C15 C1 C14 C9 -179.7(6) . . . . ?
C17 C1 C14 C9 55.0(7) . . . . ?
C2 C1 C14 C9 -53.4(7) . . . . ?
C15 C1 C17 C18 7.6(10) . . . . ?
C2 C1 C17 C18 -119.9(7) . . . . ?
C14 C1 C17 C18 130.6(7) . . . . ?
C15 C1 C17 C22 -178.5(6) . . . . ?
C2 C1 C17 C22 54.0(7) . . . . ?
C14 C1 C17 C22 -55.5(7) . . . . ?
C22 C17 C18 C19 0.4(10) . . . . ?
C1 C17 C18 C19 174.2(7) . . . . ?
C17 C18 C19 C20 2.3(12) . . . . ?
C18 C19 C20 C21 -3.3(14) . . . . ?
C19 C20 C21 C22 1.6(13) . . . . ?
C20 C21 C22 C17 1.1(11) . . . . ?
C20 C21 C22 C8 -175.7(8) . . . . ?
C18 C17 C22 C21 -2.1(11) . . . . ?
C1 C17 C22 C21 -176.5(7) . . . . ?
C18 C17 C22 C8 175.2(6) . . . . ?
C1 C17 C22 C8 0.8(9) . . . . ?
C9 C8 C22 C21 -127.2(8) . . . . ?
C7 C8 C22 C21 121.4(8) . . . . ?
C16 C8 C22 C21 -2.6(11) . . . . ?
C9 C8 C22 C17 55.8(7) . . . . ?
C7 C8 C22 C17 -55.7(7) . . . . ?
C16 C8 C22 C17 -179.7(7) . . . . ?
C4 O1 C23 C24 174.8(6) . . . . ?
C25 O2 C24 C23 172.0(7) . . . . ?
O1 C23 C24 O2 -72.7(8) . . . . ?
C24 O2 C25 C26 166.7(8) . . . . ?
C27 O3 C26 C25 -167.5(7) . . . . ?
O2 C25 C26 O3 -69.0(10) . . . . ?
C26 O3 C27 C28 -85.1(14) . . . . ?
C38 O4 C28 C27 175(2) . . . . ?
O3 C27 C28 O4 11(4) . . . . ?
C39 O5 C29 C30 -167.3(7) . . . . ?
C31 O6 C30 C29 158.5(12) . . . . ?
O5 C29 C30 O6 -72.2(14) . . . . ?
C30 O6 C31 C32 168.0(12) . . . . ?
C33 O7 C32 C31 -172.8(7) . . . . ?
O6 C31 C32 O7 -71.5(10) . . . . ?
C32 O7 C33 C34 -83.3(9) . . . . ?
C5 O8 C34 C33 -173.2(6) . . . . ?
O7 C33 C34 O8 72.4(9) . . . . ?
C48 C35 C36 C41 -56.5(9) . . . . ?
C49 C35 C36 C41 179.8(8) . . . . ?
C51 C35 C36 C41 51.9(10) . . . . ?
C48 C35 C36 C37 124.8(9) . . . . ?
C49 C35 C36 C37 1.1(13) . . . . ?
C51 C35 C36 C37 -126.9(9) . . . . ?
C41 C36 C37 C38 2.2(13) . . . . ?
C35 C36 C37 C38 -179.0(9) . . . . ?
C28 O4 C38 C39 -135(2) . . . . ?
C28 O4 C38 C37 48(3) . . . . ?
C36 C37 C38 O4 176.9(9) . . . . ?
C36 C37 C38 C39 -0.7(14) . . . . ?
O4 C38 C39 O5 4.9(14) . . . . ?
C37 C38 C39 O5 -177.5(8) . . . . ?
O4 C38 C39 C40 -179.4(9) . . . . ?
C37 C38 C39 C40 -1.8(14) . . . . ?
C29 O5 C39 C38 167.0(8) . . . . ?
C29 O5 C39 C40 -8.9(11) . . . . ?
C38 C39 C40 C41 2.6(12) . . . . ?
O5 C39 C40 C41 178.1(7) . . . . ?
C37 C36 C41 C40 -1.4(11) . . . . ?
C35 C36 C41 C40 179.7(7) . . . . ?
C37 C36 C41 C42 -178.7(7) . . . . ?
C35 C36 C41 C42 2.5(10) . . . . ?
C39 C40 C41 C36 -0.8(10) . . . . ?
C39 C40 C41 C42 176.2(7) . . . . ?
C36 C41 C42 C50 179.1(7) . . . . ?
C40 C41 C42 C50 1.9(11) . . . . ?
C36 C41 C42 C43 51.3(9) . . . . ?
C40 C41 C42 C43 -125.8(8) . . . . ?
C36 C41 C42 C56 -54.3(9) . . . . ?
C40 C41 C42 C56 128.6(8) . . . . ?
C50 C42 C43 C44 -0.9(11) . . . . ?
C41 C42 C43 C44 127.4(8) . . . . ?
C56 C42 C43 C44 -124.2(8) . . . . ?
C50 C42 C43 C48 -178.7(7) . . . . ?
C41 C42 C43 C48 -50.5(8) . . . . ?
C56 C42 C43 C48 58.0(8) . . . . ?
C48 C43 C44 C45 -0.3(12) . . . . ?
C42 C43 C44 C45 -178.0(8) . . . . ?
C43 C44 C45 C46 -1.6(13) . . . . ?
C43 C44 C45 O13 177.2(8) . . . . ?
C63 O13 C45 C44 15.2(12) . . . . ?
C63 O13 C45 C46 -165.9(8) . . . . ?
C44 C45 C46 O12 170.6(10) . . . . ?
O13 C45 C46 O12 -8.3(14) . . . . ?
C44 C45 C46 C47 1.5(14) . . . . ?
O13 C45 C46 C47 -177.5(8) . . . . ?
C62 O12 C46 C45 87.5(19) . . . . ?
C62 O12 C46 C47 -103(2) . . . . ?
C45 C46 C47 C48 0.6(13) . . . . ?
O12 C46 C47 C48 -169.5(8) . . . . ?
C46 C47 C48 C43 -2.4(12) . . . . ?
C46 C47 C48 C35 -179.0(8) . . . . ?
C44 C43 C48 C47 2.3(11) . . . . ?
C42 C43 C48 C47 -179.7(7) . . . . ?
C44 C43 C48 C35 179.3(7) . . . . ?
C42 C43 C48 C35 -2.8(10) . . . . ?
C36 C35 C48 C47 -127.6(9) . . . . ?
C49 C35 C48 C47 -0.3(12) . . . . ?
C51 C35 C48 C47 122.5(9) . . . . ?
C36 C35 C48 C43 55.8(9) . . . . ?
C49 C35 C48 C43 -176.9(7) . . . . ?
C51 C35 C48 C43 -54.1(9) . . . . ?
C48 C35 C51 C56 54.9(10) . . . . ?
C36 C35 C51 C56 -54.0(10) . . . . ?
C49 C35 C51 C56 176.1(8) . . . . ?
C48 C35 C51 C52 -122.4(10) . . . . ?
C36 C35 C51 C52 128.6(10) . . . . ?
C49 C35 C51 C52 -1.2(14) . . . . ?
C56 C51 C52 C53 0.4(16) . . . . ?
C35 C51 C52 C53 177.6(10) . . . . ?
C51 C52 C53 C54 -1.4(18) . . . . ?
C52 C53 C54 C55 2.1(17) . . . . ?
C53 C54 C55 C56 -1.8(15) . . . . ?
C52 C51 C56 C55 -0.2(13) . . . . ?
C35 C51 C56 C55 -177.7(8) . . . . ?
C52 C51 C56 C42 179.5(9) . . . . ?
C35 C51 C56 C42 2.0(10) . . . . ?
C54 C55 C56 C51 0.9(13) . . . . ?
C54 C55 C56 C42 -178.8(8) . . . . ?
C50 C42 C56 C51 178.6(7) . . . . ?
C41 C42 C56 C51 51.2(9) . . . . ?
C43 C42 C56 C51 -57.9(9) . . . . ?
C50 C42 C56 C55 -1.7(11) . . . . ?
C41 C42 C56 C55 -129.1(8) . . . . ?
C43 C42 C56 C55 121.8(8) . . . . ?
C12 O9 C57 C58 172.2(6) . . . . ?
C59 O10 C58 C57 -165.1(8) . . . . ?
O9 C57 C58 O10 71.3(9) . . . . ?
C58 O10 C59 C60 -172.9(9) . . . . ?
C61 O11 C60 C59 168.7(7) . . . . ?
O10 C59 C60 O11 72.0(11) . . . . ?
C60 O11 C61 C62 61.2(16) . . . . ?
C46 O12 C62 C61 -177.2(13) . . . . ?
O11 C61 C62 O12 37(3) . . . . ?
C45 O13 C63 C64 176.1(7) . . . . ?
C65 O14 C64 C63 179.2(8) . . . . ?
O13 C63 C64 O14 72.8(9) . . . . ?
C64 O14 C65 C66 -175.2(8) . . . . ?
C67 O15 C66 C65 166.2(7) . . . . ?
O14 C65 C66 O15 68.7(9) . . . . ?
C66 O15 C67 C68 84.0(17) . . . . ?
C11 O16 C68 C67 -177.7(14) . . . . ?
O15 C67 C68 O16 27(3) . . . . ?
O17 C69 C70 N1 163(2) . . . . ?
C69 C70 N1 C71 -28.1(18) . . . . ?
C69 C70 N1 C75 151.9(18) . . . . ?
C75 N1 C71 C72 0.0 . . . . ?
C70 N1 C71 C72 180.00(10) . . . . ?
N1 C71 C72 C73 0.0 . . . . ?
C71 C72 C73 C74 0.0 . . . . ?
C71 C72 C73 C78 -179.99(9) . . . . ?
C72 C73 C74 C75 0.0 . . . . ?
C78 C73 C74 C75 179.99(9) . . . . ?
C73 C74 C75 N1 0.0 . . . . ?
C71 N1 C75 C74 0.0 . . . . ?
C70 N1 C75 C74 180.00(10) . . . . ?
C80 N2 C76 C77 0.0 . . . . ?
C81 N2 C76 C77 -179.98(10) . . . . ?
N2 C76 C77 C78 0.0 . . . . ?
C76 C77 C78 C79 0.0 . . . . ?
C76 C77 C78 C73 -179.98(9) . . . . ?
C74 C73 C78 C79 -149.2(7) . . . . ?
C72 C73 C78 C79 30.7(7) . . . . ?
C74 C73 C78 C77 30.7(7) . . . . ?
C72 C73 C78 C77 -149.3(7) . . . . ?
C77 C78 C79 C80 0.0 . . . . ?
C73 C78 C79 C80 179.98(9) . . . . ?
C78 C79 C80 N2 0.0 . . . . ?
C76 N2 C80 C79 0.0 . . . . ?
C81 N2 C80 C79 179.98(10) . . . . ?
C76 N2 C81 C82 -77.6(12) . . . . ?
C80 N2 C81 C82 102.5(12) . . . . ?
C83 O18 C82 C81 118(2) . . . . ?
N2 C81 C82 O18 63.0(18) . . . . ?
O17' C69' C70' N1' 101(2) . . . . ?
C69' C70' N1' C71' 68.0(16) . . . . ?
C69' C70' N1' C75' -112.0(16) . . . . ?
C75' N1' C71' C72' 0.0 . . . . ?
C70' N1' C71' C72' 179.99(10) . . . . ?
N1' C71' C72' C73' 0.0 . . . . ?
C71' C72' C73' C74' 0.0 . . . . ?
C71' C72' C73' C78' -179.99(9) . . . . ?
C72' C73' C74' C75' 0.0 . . . . ?
C78' C73' C74' C75' 179.99(9) . . . . ?
C73' C74' C75' N1' 0.0 . . . . ?
C71' N1' C75' C74' 0.0 . . . . ?
C70' N1' C75' C74' -179.99(10) . . . . ?
C83' O18' C82' C81' -149(3) . . . . ?
N2' C81' C82' O18' -81.4(19) . . . . ?
C82' C81' N2' C76' 26.7(11) . . . . ?
C82' C81' N2' C80' -153.3(11) . . . . ?
C80' N2' C76' C77' 0.0 . . . . ?
C81' N2' C76' C77' 179.99(10) . . . . ?
N2' C76' C77' C78' 0.0 . . . . ?
C76' C77' C78' C79' 0.0 . . . . ?
C76' C77' C78' C73' -179.99(9) . . . . ?
C74' C73' C78' C79' 163.5(10) . . . . ?
C72' C73' C78' C79' -16.5(10) . . . . ?
C74' C73' C78' C77' -16.5(10) . . . . ?
C72' C73' C78' C77' 163.5(10) . . . . ?
C77' C78' C79' C80' 0.0 . . . . ?
C73' C78' C79' C80' 179.99(9) . . . . ?
C78' C79' C80' N2' 0.0 . . . . ?
C76' N2' C80' C79' 0.0 . . . . ?
C81' N2' C80' C79' -179.99(10) . . . . ?
